data_4114482
loop_
_publ_author_name
'Eric G. Tulsky'
'Nathan R. M. Crawford'
'St\'ephane A. Baudron'
'Patrick Batail'
'Jeffrey R. Long'

_publ_section_title
;
 Cluster-to-Metal Magnetic Coupling: Synthesis and Characterization of
 25-Electron [Re6-nOsnSe8(CN)6](5-n)- (n = 1, 2) Clusters and
 {Re6-nOsnSe8[CNCu(Me6tren)]6}9+ (n = 0, 1, 2) Assemblies
;
_journal_name_full 'Journal of the American Chemical Society'
_journal_page_first 15543
_journal_page_last 15553
_journal_paper_doi 10.1021/ja037444q
_journal_volume 125
_journal_year 2003
_chemical_formula_sum 'C78 H60 N6 Os P3 Re5 Se8'
_chemical_formula_weight 2927.11
_chemical_name_systematic
; 
 ? 
;
_space_group_IT_number 2
_symmetry_cell_setting triclinic
_symmetry_space_group_name_Hall '-P 1'
_symmetry_space_group_name_H-M 'P -1'
_atom_sites_solution_hydrogens geom
_atom_sites_solution_primary direct
_atom_sites_solution_secondary difmap
_audit_creation_method SHELXL
_cell_angle_alpha 91.5910(10)
_cell_angle_beta 91.1040(10)
_cell_angle_gamma 104.4740(10)
_cell_formula_units_Z 2
_cell_length_a 13.1760(3)
_cell_length_b 13.4661(3)
_cell_length_c 23.1766(5)
_cell_measurement_temperature 159(2)
_cell_volume 3978.70(15)
_computing_cell_refinement 'Siemens XSCANS'
_computing_data_collection 'Siemens XSCANS'
_computing_data_reduction 'Siemens SHELXTL'
_computing_molecular_graphics 'Siemens SHELXTL'
_computing_publication_material 'Siemens SHELXTL'
_computing_structure_refinement 'SHELXL-93 (Sheldrick, 1993)'
_computing_structure_solution 'SHELXS-86 (Sheldrick, 1990)'
_diffrn_ambient_temperature 293(2)
_diffrn_measurement_device 'Siemens P4'
_diffrn_measurement_method '\w scans'
_diffrn_radiation_monochromator graphite
_diffrn_radiation_source 'fine-focus sealed tube'
_diffrn_radiation_type MoK\a
_diffrn_radiation_wavelength 0.71073
_diffrn_reflns_av_R_equivalents 0.0302
_diffrn_reflns_av_sigmaI/netI 0.0724
_diffrn_reflns_limit_h_max 15
_diffrn_reflns_limit_h_min -15
_diffrn_reflns_limit_k_max 14
_diffrn_reflns_limit_k_min -15
_diffrn_reflns_limit_l_max 28
_diffrn_reflns_limit_l_min -19
_diffrn_reflns_number 20354
_diffrn_reflns_theta_max 25.68
_diffrn_reflns_theta_min 1.76
_exptl_absorpt_coefficient_mu 12.932
_exptl_absorpt_correction_type none
_exptl_crystal_colour red-orange
_exptl_crystal_density_diffrn 2.443
_exptl_crystal_description block
_exptl_crystal_F_000 2676
_exptl_crystal_size_max 0.23
_exptl_crystal_size_mid 0.22
_exptl_crystal_size_min 0.09
_refine_diff_density_max 2.551
_refine_diff_density_min -2.141
_refine_diff_density_rms 0.214
_refine_ls_extinction_coef 0.000046(10)
_refine_ls_extinction_expression Fc^*^=kFc[1+0.001xFc^2^\l^3^/sin(2\q)]^-1/4^
_refine_ls_extinction_method SHELXL
_refine_ls_goodness_of_fit_all 0.903
_refine_ls_goodness_of_fit_obs 1.075
_refine_ls_matrix_type full
_refine_ls_number_parameters 907
_refine_ls_number_reflns 12819
_refine_ls_number_restraints 0
_refine_ls_restrained_S_all 0.903
_refine_ls_restrained_S_obs 1.075
_refine_ls_R_factor_all 0.0732
_refine_ls_R_factor_obs 0.0408
_refine_ls_shift/esd_max 0.013
_refine_ls_shift/esd_mean 0.001
_refine_ls_structure_factor_coef Fsqd
_refine_ls_weighting_details 'w=1/[\s^2^(Fo^2^)+(0.0469P)^2^+0.0000P] where P=(Fo^2^+2Fc^2^)/3'
_refine_ls_weighting_scheme calc
_refine_ls_wR_factor_all 0.0946
_refine_ls_wR_factor_obs 0.0878
_reflns_number_observed 8129
_reflns_number_total 12819
_reflns_observed_criterion >2sigma(I)
_cod_data_source_file ja037444qsi20031002_112603_1.cif
_cod_data_source_block 1
_cod_depositor_comments
;
The following automatic conversions were performed:

'_refine_ls_weighting_scheme' value 'calc
w=1/[\s^2^(Fo^2^)+(0.0469P)^2^+0.0000P] where P=(Fo^2^+2Fc^2^)/3' was
changed to 'calc'. New tag '_refine_ls_weighting_details' was
created. The value of the new tag was set to
'w=1/[\s^2^(Fo^2^)+(0.0469P)^2^+0.0000P] where P=(Fo^2^+2Fc^2^)/3'.

Automatic conversion script
Id: cif_fix_values 3143 2015-03-26 13:38:13Z robertas 
;
_cod_original_cell_volume 3978.7(2)
_cod_database_code 4114482

loop_
_symmetry_equiv_pos_as_xyz
'x, y, z'
'-x, -y, -z'

loop_
_atom_site_aniso_label
_atom_site_aniso_U_11
_atom_site_aniso_U_22
_atom_site_aniso_U_33
_atom_site_aniso_U_23
_atom_site_aniso_U_13
_atom_site_aniso_U_12
Re1 0.0373(3) 0.0266(3) 0.0288(2) 0.0053(2) 0.0113(2) 0.0056(2)
Re2 0.0379(3) 0.0266(3) 0.0270(2) 0.0032(2) 0.0080(2) 0.0073(2)
Re3 0.0361(3) 0.0272(3) 0.0284(2) 0.0036(2) 0.0068(2) 0.0072(2)
Re4 0.0295(3) 0.0430(3) 0.0267(2) 0.0033(2) 0.0001(2) 0.0034(2)
Re5 0.0318(3) 0.0423(3) 0.0287(2) 0.0078(2) -0.0001(2) -0.0006(2)
Re6 0.0262(3) 0.0523(4) 0.0264(2) 0.0058(2) 0.0034(2) 0.0045(2)
Os1 0.0373(3) 0.0266(3) 0.0288(2) 0.0053(2) 0.0113(2) 0.0056(2)
Os2 0.0379(3) 0.0266(3) 0.0270(2) 0.0032(2) 0.0080(2) 0.0073(2)
Os3 0.0361(3) 0.0272(3) 0.0284(2) 0.0036(2) 0.0068(2) 0.0072(2)
Os4 0.0295(3) 0.0430(3) 0.0267(2) 0.0033(2) 0.0001(2) 0.0034(2)
Os5 0.0318(3) 0.0423(3) 0.0287(2) 0.0078(2) -0.0001(2) -0.0006(2)
Os6 0.0262(3) 0.0523(4) 0.0264(2) 0.0058(2) 0.0034(2) 0.0045(2)
Se1 0.0441(8) 0.0270(7) 0.0346(6) 0.0059(5) 0.0081(5) 0.0085(6)
Se2 0.0368(7) 0.0314(7) 0.0408(6) -0.0013(5) 0.0036(5) 0.0046(6)
Se3 0.0503(8) 0.0337(7) 0.0278(5) 0.0053(5) 0.0076(5) 0.0123(6)
Se4 0.0406(8) 0.0355(7) 0.0344(6) 0.0052(5) 0.0149(5) 0.0098(6)
Se5 0.0521(9) 0.0544(9) 0.0387(7) -0.0032(6) -0.0068(6) 0.0179(7)
Se6 0.0304(7) 0.0483(8) 0.0321(6) 0.0061(5) -0.0010(5) 0.0047(6)
Se7 0.0363(8) 0.0518(9) 0.0402(7) 0.0126(6) -0.0036(6) -0.0080(7)
Se8 0.0337(7) 0.0727(10) 0.0262(6) 0.0087(6) 0.0061(5) 0.0075(7)
C1 0.063(9) 0.032(8) 0.034(6) 0.012(5) 0.017(6) 0.017(7)
N1 0.078(9) 0.045(8) 0.068(7) 0.011(6) 0.048(7) 0.010(7)
C2 0.037(8) 0.038(8) 0.045(7) 0.014(6) 0.004(6) 0.013(6)
N2 0.071(9) 0.049(8) 0.044(6) -0.006(5) 0.007(6) 0.023(6)
C3 0.059(9) 0.045(8) 0.030(6) -0.002(5) 0.013(6) 0.032(7)
N3 0.058(8) 0.041(7) 0.044(6) -0.006(5) -0.005(5) 0.016(6)
C4 0.043(9) 0.072(11) 0.039(7) 0.003(7) -0.005(6) 0.006(8)
N4 0.056(8) 0.087(10) 0.055(7) -0.024(7) -0.018(6) 0.022(7)
C5 0.094(12) 0.040(9) 0.047(8) 0.020(7) -0.013(8) -0.009(9)
C6 0.018(7) 0.104(12) 0.039(7) 0.020(7) 0.015(6) 0.016(8)
N6 0.050(8) 0.131(13) 0.051(7) 0.014(7) 0.000(6) 0.031(8)
P1 0.033(2) 0.037(2) 0.033(2) 0.0031(13) 0.0013(13) 0.010(2)
C7 0.028(7) 0.028(7) 0.031(6) 0.002(5) 0.007(5) 0.004(6)
C8 0.038(8) 0.041(8) 0.043(7) -0.005(6) -0.003(6) 0.012(7)
C9 0.043(8) 0.052(9) 0.040(7) 0.016(6) -0.006(6) 0.007(7)
C10 0.045(9) 0.035(8) 0.042(7) 0.007(6) 0.000(6) 0.004(7)
C11 0.042(8) 0.034(8) 0.044(7) 0.003(6) 0.011(6) 0.002(7)
C12 0.033(7) 0.038(8) 0.039(6) 0.008(5) 0.001(5) 0.015(6)
C13 0.032(7) 0.041(8) 0.033(6) -0.001(5) -0.012(5) 0.014(6)
C14 0.031(7) 0.052(9) 0.040(6) 0.000(6) 0.008(5) 0.014(7)
C15 0.061(10) 0.037(9) 0.059(8) 0.007(7) 0.004(7) 0.003(8)
C16 0.068(11) 0.033(8) 0.054(8) 0.001(6) -0.013(8) 0.004(8)
C17 0.078(12) 0.058(11) 0.060(9) -0.003(7) 0.010(8) 0.042(9)
C18 0.056(9) 0.050(9) 0.043(7) 0.001(6) 0.012(6) 0.020(7)
C19 0.030(7) 0.040(8) 0.034(6) -0.002(5) 0.003(5) 0.006(6)
C20 0.045(9) 0.050(9) 0.043(7) -0.003(6) 0.002(6) 0.021(7)
C21 0.053(10) 0.072(11) 0.054(8) 0.005(7) 0.019(7) 0.021(8)
C22 0.052(10) 0.090(12) 0.072(10) 0.035(9) 0.028(8) 0.040(9)
C23 0.045(9) 0.113(14) 0.051(8) 0.031(8) 0.005(7) 0.033(9)
C24 0.040(8) 0.093(12) 0.034(6) 0.011(7) 0.008(6) 0.036(8)
C25 0.041(8) 0.032(7) 0.031(6) 0.003(5) 0.001(5) 0.014(6)
C26 0.053(9) 0.049(9) 0.042(7) 0.003(6) 0.000(6) 0.016(7)
C27 0.086(12) 0.060(10) 0.031(6) -0.018(6) -0.005(7) 0.043(9)
C28 0.076(11) 0.065(11) 0.039(7) 0.019(7) 0.029(8) 0.025(9)
C29 0.054(10) 0.087(12) 0.042(8) 0.022(8) 0.013(7) 0.024(9)
C30 0.053(9) 0.049(9) 0.041(7) 0.000(6) 0.007(6) 0.011(7)
P2 0.035(2) 0.038(2) 0.036(2) 0.0019(14) 0.0038(14) 0.006(2)
C31 0.023(7) 0.035(8) 0.038(6) -0.001(5) -0.002(5) 0.000(6)
C32 0.045(8) 0.029(8) 0.035(6) -0.007(5) -0.003(6) 0.005(6)
C33 0.045(8) 0.027(7) 0.042(7) 0.003(5) 0.000(6) 0.009(6)
C34 0.038(8) 0.055(9) 0.030(6) 0.008(6) 0.005(5) 0.007(7)
C35 0.045(8) 0.043(9) 0.041(7) -0.001(6) 0.007(6) 0.007(7)
C36 0.037(8) 0.032(7) 0.043(7) 0.000(5) 0.006(6) 0.011(6)
C37 0.034(7) 0.041(8) 0.027(6) 0.005(5) 0.011(5) 0.006(6)
C38 0.034(8) 0.052(9) 0.030(6) 0.001(5) 0.005(5) -0.001(7)
C39 0.037(8) 0.059(10) 0.050(8) 0.019(7) 0.005(6) 0.005(7)
C40 0.033(8) 0.074(11) 0.045(7) 0.004(7) 0.009(6) -0.003(8)
C41 0.054(10) 0.058(10) 0.039(7) -0.015(6) 0.003(7) 0.002(8)
C42 0.037(8) 0.041(8) 0.056(8) -0.003(6) 0.005(6) 0.008(7)
C43 0.031(7) 0.046(8) 0.037(6) -0.001(6) 0.016(5) 0.003(6)
C44 0.051(9) 0.034(9) 0.059(8) 0.004(6) 0.021(7) 0.013(7)
C45 0.039(9) 0.052(10) 0.078(10) 0.013(8) 0.028(8) 0.020(8)
C46 0.067(12) 0.058(11) 0.081(11) -0.008(9) 0.046(9) 0.001(9)
C47 0.090(13) 0.059(12) 0.060(10) -0.020(8) 0.020(9) -0.020(10)
C48 0.081(11) 0.041(9) 0.048(8) 0.008(6) 0.014(8) -0.005(8)
C49 0.041(8) 0.055(9) 0.038(7) -0.001(6) -0.005(6) 0.015(7)
C50 0.037(8) 0.052(9) 0.053(8) 0.003(6) 0.009(6) 0.012(7)
C51 0.052(10) 0.066(11) 0.071(10) 0.005(8) 0.025(8) 0.010(8)
C52 0.061(11) 0.088(14) 0.093(12) -0.009(10) 0.016(10) 0.034(10)
C53 0.054(10) 0.109(14) 0.063(9) 0.000(9) -0.009(8) 0.048(10)
C54 0.047(9) 0.086(12) 0.047(8) -0.007(7) -0.002(7) 0.022(9)
P3 0.038(2) 0.050(2) 0.037(2) -0.0022(15) 0.0069(15) 0.007(2)
C55 0.048(9) 0.046(9) 0.042(7) -0.007(6) 0.000(6) 0.006(7)
C56 0.038(8) 0.036(8) 0.047(7) 0.006(6) 0.007(6) 0.001(7)
C57 0.041(9) 0.058(10) 0.061(8) 0.008(7) 0.002(7) 0.019(8)
C58 0.038(9) 0.060(10) 0.063(9) -0.013(7) -0.005(7) -0.005(7)
C59 0.052(10) 0.067(11) 0.082(11) -0.039(8) 0.002(8) 0.001(9)
C60 0.050(9) 0.062(10) 0.053(8) -0.013(7) 0.018(7) -0.007(8)
C61 0.049(9) 0.050(9) 0.033(6) -0.006(6) 0.012(6) 0.022(7)
C62 0.045(9) 0.058(10) 0.047(7) -0.005(6) 0.010(6) -0.002(7)
C63 0.062(11) 0.079(12) 0.043(8) -0.010(7) 0.009(7) -0.013(9)
C64 0.099(14) 0.057(10) 0.039(8) 0.007(7) 0.002(9) 0.005(10)
C65 0.079(13) 0.111(15) 0.046(8) 0.023(9) 0.009(8) 0.033(11)
C66 0.054(10) 0.113(14) 0.055(8) 0.014(8) 0.010(7) 0.054(10)
C67 0.041(9) 0.038(9) 0.059(8) -0.017(6) 0.013(6) -0.009(7)
C68 0.063(11) 0.059(10) 0.056(8) -0.016(7) 0.016(7) -0.010(8)
C69 0.057(11) 0.080(14) 0.089(12) -0.031(10) 0.029(9) -0.024(10)
C71 0.082(14) 0.068(13) 0.136(17) -0.033(11) 0.046(12) 0.007(10)
C72 0.064(11) 0.052(11) 0.094(11) -0.006(9) 0.027(9) 0.007(9)
C73 0.036(8) 0.050(9) 0.033(6) 0.006(6) 0.003(5) -0.006(7)
C74 0.045(9) 0.049(10) 0.048(7) 0.005(6) 0.016(6) 0.008(7)
C75 0.073(12) 0.074(12) 0.047(8) 0.012(7) 0.012(8) 0.028(10)
C76 0.055(11) 0.108(15) 0.054(9) 0.019(9) 0.002(8) 0.028(11)
C77 0.038(9) 0.091(14) 0.063(9) 0.025(9) -0.003(7) -0.010(9)
C78 0.051(10) 0.064(11) 0.056(8) 0.015(7) 0.005(7) -0.003(9)

loop_
_atom_site_label
_atom_site_type_symbol
_atom_site_fract_x
_atom_site_fract_y
_atom_site_fract_z
_atom_site_U_iso_or_equiv
_atom_site_thermal_displace_type
_atom_site_occupancy
_atom_site_calc_flag
_atom_site_refinement_flags
Re1 Re 0.90411(4) 0.40287(3) 0.03972(2) 0.03109(13) Uani 0.83 d P
Re2 Re 1.02161(4) 0.58783(3) 0.06496(2) 0.03051(13) Uani 0.83 d P
Re3 Re 1.10746(4) 0.44386(3) 0.02553(2) 0.03054(13) Uani 0.83 d P
Re4 Re 0.44041(4) 0.91830(4) 0.43601(2) 0.03406(13) Uani 0.83 d P
Re5 Re 0.51351(4) 1.11640(4) 0.45712(2) 0.03589(14) Uani 0.83 d P
Re6 Re 0.63219(4) 0.99056(4) 0.47819(2) 0.03579(14) Uani 0.83 d P
Os1 Os 0.90411(4) 0.40287(3) 0.03972(2) 0.03109(13) Uani 0.17 d P
Os2 Os 1.02161(4) 0.58783(3) 0.06496(2) 0.03051(13) Uani 0.17 d P
Os3 Os 1.10746(4) 0.44386(3) 0.02553(2) 0.03054(13) Uani 0.17 d P
Os4 Os 0.44041(4) 0.91830(4) 0.43601(2) 0.03406(13) Uani 0.17 d P
Os5 Os 0.51351(4) 1.11640(4) 0.45712(2) 0.03589(14) Uani 0.17 d P
Os6 Os 0.63219(4) 0.99056(4) 0.47819(2) 0.03579(14) Uani 0.17 d P
Se1 Se 0.99107(10) 0.26932(9) 0.00005(5) 0.0351(3) Uani 1 d .
Se2 Se 0.78467(10) 0.37657(9) -0.04846(5) 0.0371(3) Uani 1 d .
Se3 Se 1.03180(10) 0.43794(9) 0.12432(4) 0.0367(3) Uani 1 d .
Se4 Se 0.82630(10) 0.54520(9) 0.07570(5) 0.0365(3) Uani 1 d .
Se5 Se 0.55584(11) 0.80133(10) 0.46010(5) 0.0478(3) Uani 1 d .
Se6 Se 0.33072(9) 1.04182(10) 0.41794(5) 0.0378(3) Uani 1 d .
Se7 Se 0.30349(10) 0.81983(10) 0.50110(5) 0.0460(4) Uani 1 d .
Se8 Se 0.58176(10) 1.02468(11) 0.37657(5) 0.0450(3) Uani 1 d .
C1 C 0.7942(10) 0.2937(9) 0.0841(4) 0.042(3) Uani 1 d .
N1 N 0.7379(9) 0.2341(8) 0.1105(5) 0.064(4) Uani 1 d .
C2 C 1.0460(9) 0.6862(9) 0.1386(5) 0.039(3) Uani 1 d .
N2 N 1.0602(9) 0.7366(8) 0.1804(4) 0.053(3) Uani 1 d .
C3 C 1.2280(11) 0.3799(9) 0.0539(5) 0.041(3) Uani 1 d .
N3 N 1.2948(9) 0.3438(8) 0.0668(4) 0.047(3) Uani 1 d .
C4 C 0.3737(10) 0.8257(11) 0.3632(5) 0.053(4) Uani 1 d .
N4 N 0.3331(9) 0.7738(9) 0.3254(5) 0.066(4) Uani 1 d .
C5 C 0.5239(12) 1.2524(10) 0.4148(5) 0.065(5) Uani 1 d .
N5 N 0.5454(19) 1.3138(20) 0.3862(10) 0.056(4) Uiso 0.50 d P
N5A N 0.5093(19) 1.3381(19) 0.4003(10) 0.056(4) Uiso 0.50 d P
C6 C 0.7782(9) 0.9771(11) 0.4533(5) 0.053(4) Uani 1 d .
N6 N 0.8574(10) 0.9678(11) 0.4364(5) 0.076(4) Uani 1 d .
P1 P 1.2311(2) 0.2409(2) 0.25024(12) 0.0339(7) Uani 1 d .
C7 C 1.1336(8) 0.1601(8) 0.2038(4) 0.029(3) Uani 1 d .
C8 C 1.0522(9) 0.1934(9) 0.1787(5) 0.040(3) Uani 1 d .
H8 H 1.0478(9) 0.2607(9) 0.1852(5) 0.061 Uiso 1 calc R
C9 C 0.9788(10) 0.1275(10) 0.1447(5) 0.045(3) Uani 1 d .
H9 H 0.9246(10) 0.1509(10) 0.1281(5) 0.068 Uiso 1 calc R
C10 C 0.9818(10) 0.0292(9) 0.1340(5) 0.042(3) Uani 1 d .
H10 H 0.9315(10) -0.0141(9) 0.1100(5) 0.063 Uiso 1 calc R
C11 C 1.0605(10) -0.0052(9) 0.1594(5) 0.041(3) Uani 1 d .
H11 H 1.0632(10) -0.0730(9) 0.1530(5) 0.062 Uiso 1 calc R
C12 C 1.1356(9) 0.0587(9) 0.1942(4) 0.036(3) Uani 1 d .
H12 H 1.1882(9) 0.0339(9) 0.2115(4) 0.053 Uiso 1 calc R
C13 C 1.2354(9) 0.3742(9) 0.2414(4) 0.035(3) Uani 1 d .
C14 C 1.2995(9) 0.4324(10) 0.2020(5) 0.040(3) Uani 1 d .
H14 H 1.3432(9) 0.4029(10) 0.1799(5) 0.060 Uiso 1 calc R
C15 C 1.2997(11) 0.5320(10) 0.1952(5) 0.054(4) Uani 1 d .
H15 H 1.3432(11) 0.5699(10) 0.1682(5) 0.081 Uiso 1 calc R
C16 C 1.2367(11) 0.5782(10) 0.2275(5) 0.054(4) Uani 1 d .
H16 H 1.2387(11) 0.6472(10) 0.2234(5) 0.080 Uiso 1 calc R
C17 C 1.1720(12) 0.5211(11) 0.2654(6) 0.061(4) Uani 1 d .
H17 H 1.1288(12) 0.5521(11) 0.2870(6) 0.092 Uiso 1 calc R
C18 C 1.1671(10) 0.4189(10) 0.2734(5) 0.048(3) Uani 1 d .
H18 H 1.1206(10) 0.3809(10) 0.2990(5) 0.072 Uiso 1 calc R
C19 C 1.3551(9) 0.2166(9) 0.2322(4) 0.035(3) Uani 1 d .
C20 C 1.3800(10) 0.2110(9) 0.1737(5) 0.045(3) Uani 1 d .
H20 H 1.3327(10) 0.2181(9) 0.1447(5) 0.067 Uiso 1 calc R
C21 C 1.4746(11) 0.1951(11) 0.1603(6) 0.058(4) Uani 1 d .
H21 H 1.4913(11) 0.1896(11) 0.1217(6) 0.087 Uiso 1 calc R
C22 C 1.5457(11) 0.1872(11) 0.2024(6) 0.066(4) Uani 1 d .
H22 H 1.6098(11) 0.1756(11) 0.1922(6) 0.099 Uiso 1 calc R
C23 C 1.5238(11) 0.1961(12) 0.2587(6) 0.067(5) Uani 1 d .
H23 H 1.5741(11) 0.1937(12) 0.2870(6) 0.100 Uiso 1 calc R
C24 C 1.4274(10) 0.2087(10) 0.2745(5) 0.052(4) Uani 1 d .
H24 H 1.4112(10) 0.2119(10) 0.3133(5) 0.077 Uiso 1 calc R
C25 C 1.1987(9) 0.2139(9) 0.3237(4) 0.034(3) Uani 1 d .
C26 C 1.2571(10) 0.2760(10) 0.3675(5) 0.047(3) Uani 1 d .
H26 H 1.3137(10) 0.3303(10) 0.3594(5) 0.071 Uiso 1 calc R
C27 C 1.2268(12) 0.2532(10) 0.4257(5) 0.055(4) Uani 1 d .
H27 H 1.2642(12) 0.2932(10) 0.4562(5) 0.082 Uiso 1 calc R
C28 C 1.1437(12) 0.1734(11) 0.4368(5) 0.058(4) Uani 1 d .
H28 H 1.1264(12) 0.1585(11) 0.4749(5) 0.088 Uiso 1 calc R
C29 C 1.0867(11) 0.1160(11) 0.3939(5) 0.059(4) Uani 1 d .
H29 H 1.0285(11) 0.0637(11) 0.4023(5) 0.089 Uiso 1 calc R
C30 C 1.1137(10) 0.1339(10) 0.3375(5) 0.048(3) Uani 1 d .
H30 H 1.0747(10) 0.0922(10) 0.3081(5) 0.072 Uiso 1 calc R
P2 P 0.6416(3) 0.8277(2) 0.13687(12) 0.0365(8) Uani 1 d .
C31 C 0.7107(8) 0.8873(9) 0.0762(4) 0.033(3) Uani 1 d .
C32 C 0.7280(9) 0.9938(9) 0.0718(4) 0.037(3) Uani 1 d .
H32 H 0.7012(9) 1.0311(9) 0.0994(4) 0.056 Uiso 1 calc R
C33 C 0.7839(9) 1.0438(9) 0.0274(5) 0.038(3) Uani 1 d .
H33 H 0.7940(9) 1.1143(9) 0.0244(5) 0.056 Uiso 1 calc R
C34 C 0.8248(9) 0.9888(10) -0.0128(4) 0.042(3) Uani 1 d .
H34 H 0.8633(9) 1.0232(10) -0.0427(4) 0.063 Uiso 1 calc R
C35 C 0.8105(10) 0.8835(10) -0.0100(5) 0.044(3) Uani 1 d .
H35 H 0.8398(10) 0.8477(10) -0.0372(5) 0.066 Uiso 1 calc R
C36 C 0.7513(9) 0.8327(9) 0.0342(5) 0.037(3) Uani 1 d .
H36 H 0.7387(9) 0.7618(9) 0.0359(5) 0.055 Uiso 1 calc R
C37 C 0.7277(9) 0.8632(9) 0.1984(4) 0.035(3) Uani 1 d .
C38 C 0.8157(9) 0.8243(9) 0.2011(4) 0.041(3) Uani 1 d .
H38 H 0.8275(9) 0.7810(9) 0.1714(4) 0.061 Uiso 1 calc R
C39 C 0.8875(10) 0.8500(10) 0.2484(5) 0.050(4) Uani 1 d .
H39 H 0.9446(10) 0.8212(10) 0.2509(5) 0.074 Uiso 1 calc R
C40 C 0.8724(10) 0.9179(11) 0.2909(5) 0.053(4) Uani 1 d .
H40 H 0.9192(10) 0.9349(11) 0.3223(5) 0.080 Uiso 1 calc R
C41 C 0.7875(11) 0.9610(10) 0.2868(5) 0.053(4) Uani 1 d .
H41 H 0.7790(11) 1.0083(10) 0.3151(5) 0.079 Uiso 1 calc R
C42 C 0.7140(10) 0.9347(9) 0.2406(5) 0.045(3) Uani 1 d .
H42 H 0.6573(10) 0.9642(9) 0.2382(5) 0.068 Uiso 1 calc R
C43 C 0.6050(9) 0.6908(9) 0.1277(5) 0.039(3) Uani 1 d .
C44 C 0.6289(10) 0.6245(10) 0.1667(5) 0.047(3) Uani 1 d .
H44 H 0.6705(10) 0.6500(10) 0.1993(5) 0.071 Uiso 1 calc R
C45 C 0.5915(10) 0.5214(11) 0.1575(6) 0.054(4) Uani 1 d .
H45 H 0.6095(10) 0.4773(11) 0.1838(6) 0.081 Uiso 1 calc R
C46 C 0.5289(12) 0.4809(12) 0.1112(7) 0.071(5) Uani 1 d .
H46 H 0.5059(12) 0.4102(12) 0.1052(7) 0.106 Uiso 1 calc R
C47 C 0.4999(13) 0.5467(12) 0.0730(6) 0.077(5) Uani 1 d .
H47 H 0.4537(13) 0.5205(12) 0.0422(6) 0.115 Uiso 1 calc R
C48 C 0.5389(11) 0.6490(10) 0.0806(5) 0.060(4) Uani 1 d .
H48 H 0.5215(11) 0.6927(10) 0.0539(5) 0.090 Uiso 1 calc R
C49 C 0.5222(10) 0.8677(10) 0.1425(5) 0.044(3) Uani 1 d .
C50 C 0.4626(10) 0.8484(9) 0.1918(5) 0.047(3) Uani 1 d .
H50 H 0.4895(10) 0.8234(9) 0.2241(5) 0.071 Uiso 1 calc R
C51 C 0.3632(11) 0.8660(11) 0.1930(6) 0.063(4) Uani 1 d .
H51 H 0.3249(11) 0.8546(11) 0.2266(6) 0.095 Uiso 1 calc R
C52 C 0.3213(13) 0.8998(12) 0.1454(7) 0.078(5) Uani 1 d .
H52 H 0.2537(13) 0.9089(12) 0.1457(7) 0.117 Uiso 1 calc R
C53 C 0.3813(12) 0.9205(12) 0.0960(6) 0.071(5) Uani 1 d .
H53 H 0.3545(12) 0.9454(12) 0.0635(6) 0.106 Uiso 1 calc R
C54 C 0.4799(11) 0.9040(11) 0.0958(5) 0.059(4) Uani 1 d .
H54 H 0.5192(11) 0.9180(11) 0.0627(5) 0.089 Uiso 1 calc R
P3 P 0.2001(3) 0.4557(3) 0.61766(13) 0.0426(9) Uani 1 d .
C55 C 0.0814(10) 0.3544(9) 0.6170(5) 0.046(3) Uani 1 d .
C56 C 0.0163(9) 0.3387(9) 0.6637(5) 0.041(3) Uani 1 d .
H56 H 0.0314(9) 0.3840(9) 0.6956(5) 0.062 Uiso 1 calc R
C57 C -0.0697(10) 0.2580(10) 0.6638(6) 0.052(4) Uani 1 d .
H57 H -0.1123(10) 0.2478(10) 0.6957(6) 0.078 Uiso 1 calc R
C58 C -0.0933(10) 0.1928(11) 0.6176(6) 0.057(4) Uani 1 d .
H58 H -0.1533(10) 0.1389(11) 0.6174(6) 0.085 Uiso 1 calc R
C59 C -0.0295(11) 0.2050(11) 0.5707(6) 0.070(5) Uani 1 d .
H59 H -0.0451(11) 0.1576(11) 0.5399(6) 0.105 Uiso 1 calc R
C60 C 0.0566(11) 0.2863(10) 0.5689(5) 0.059(4) Uani 1 d .
H60 H 0.0979(11) 0.2963(10) 0.5365(5) 0.088 Uiso 1 calc R
C61 C 0.2301(10) 0.4918(9) 0.5447(5) 0.042(3) Uani 1 d .
C62 C 0.3321(10) 0.5012(10) 0.5244(5) 0.052(4) Uani 1 d .
H62 H 0.3845(10) 0.4867(10) 0.5477(5) 0.079 Uiso 1 calc R
C63 C 0.3513(12) 0.5334(11) 0.4677(5) 0.067(5) Uani 1 d .
H63 H 0.4180(12) 0.5413(11) 0.4531(5) 0.100 Uiso 1 calc R
C64 C 0.2735(14) 0.5533(11) 0.4336(6) 0.068(5) Uani 1 d .
H64 H 0.2884(14) 0.5736(11) 0.3960(6) 0.101 Uiso 1 calc R
C65 C 0.1749(13) 0.5442(12) 0.4529(6) 0.077(5) Uani 1 d .
H65 H 0.1239(13) 0.5610(12) 0.4295(6) 0.115 Uiso 1 calc R
C66 C 0.1515(11) 0.5097(12) 0.5082(5) 0.068(5) Uani 1 d .
H66 H 0.0832(11) 0.4985(12) 0.5209(5) 0.101 Uiso 1 calc R
C67 C 0.1838(10) 0.5671(10) 0.6588(5) 0.050(4) Uani 1 d .
C68 C 0.1843(11) 0.5618(11) 0.7195(6) 0.064(4) Uani 1 d .
H68 H 0.1932(11) 0.5032(11) 0.7371(6) 0.096 Uiso 1 calc R
C69 C 0.1713(12) 0.6461(14) 0.7531(7) 0.083(6) Uani 1 d .
C70 C 0.1682(23) 0.7203(24) 0.7371(12) 0.045(5) Uiso 0.50 d P
C70A C 0.1484(22) 0.7411(21) 0.7143(12) 0.045(5) Uiso 0.50 d P
C71 C 0.1591(14) 0.7409(13) 0.6639(9) 0.098(6) Uani 1 d .
C72 C 0.1741(11) 0.6555(11) 0.6316(7) 0.071(5) Uani 1 d .
H72 H 0.1776(11) 0.6582(11) 0.5916(7) 0.106 Uiso 1 calc R
C73 C 0.3042(9) 0.4118(10) 0.6503(5) 0.042(3) Uani 1 d .
C74 C 0.3026(10) 0.3096(10) 0.6490(5) 0.048(3) Uani 1 d .
H74 H 0.2439(10) 0.2617(10) 0.6339(5) 0.072 Uiso 1 calc R
C75 C 0.3889(13) 0.2768(12) 0.6703(5) 0.063(4) Uani 1 d .
H75 H 0.3873(13) 0.2073(12) 0.6697(5) 0.094 Uiso 1 calc R
C76 C 0.4741(12) 0.3471(15) 0.6918(6) 0.070(5) Uani 1 d .
H76 H 0.5323(12) 0.3257(15) 0.7046(6) 0.106 Uiso 1 calc R
C77 C 0.4761(11) 0.4491(14) 0.6950(6) 0.068(5) Uani 1 d .
H77 H 0.5337(11) 0.4966(14) 0.7116(6) 0.102 Uiso 1 calc R
C78 C 0.3899(11) 0.4811(11) 0.6730(5) 0.060(4) Uani 1 d .
H78 H 0.3914(11) 0.5505(11) 0.6740(5) 0.090 Uiso 1 calc R

loop_
_atom_type_symbol
_atom_type_description
_atom_type_scat_dispersion_real
_atom_type_scat_dispersion_imag
_atom_type_scat_source
C C 0.0033 0.0016 'International Tables Vol C Tables 4.2.6.8 and 6.1.1.4'
H H 0.0000 0.0000 'International Tables Vol C Tables 4.2.6.8 and 6.1.1.4'
N N 0.0061 0.0033 'International Tables Vol C Tables 4.2.6.8 and 6.1.1.4'
P P 0.1023 0.0942 'International Tables Vol C Tables 4.2.6.8 and 6.1.1.4'
Se Se -0.0929 2.2259 'International Tables Vol C Tables 4.2.6.8 and 6.1.1.4'
Re Re -1.0185 7.2310 'International Tables Vol C Tables 4.2.6.8 and 6.1.1.4'
Os Os -1.2165 7.6030 'International Tables Vol C Tables 4.2.6.8 and 6.1.1.4'

loop_
_geom_angle_atom_site_label_1
_geom_angle_atom_site_label_2
_geom_angle_atom_site_label_3
_geom_angle
_geom_angle_site_symmetry_1
_geom_angle_site_symmetry_3
C1 Re1 Se3 92.6(3) . .
C1 Re1 Se2 91.2(3) . .
Se3 Re1 Se2 176.25(4) . .
C1 Re1 Se4 91.5(3) . .
Se3 Re1 Se4 89.76(4) . .
Se2 Re1 Se4 90.04(4) . .
C1 Re1 Se1 92.4(3) . .
Se3 Re1 Se1 90.06(4) . .
Se2 Re1 Se1 89.88(4) . .
Se4 Re1 Se1 176.09(4) . .
C1 Re1 Os3 134.2(3) . 2_765
Se3 Re1 Os3 118.35(3) . 2_765
Se2 Re1 Os3 58.55(3) . 2_765
Se4 Re1 Os3 58.47(3) . 2_765
Se1 Re1 Os3 118.36(3) . 2_765
C1 Re1 Re3 134.2(3) . 2_765
Se3 Re1 Re3 118.35(3) . 2_765
Se2 Re1 Re3 58.55(3) . 2_765
Se4 Re1 Re3 58.47(3) . 2_765
Se1 Re1 Re3 118.36(3) . 2_765
Os3 Re1 Re3 0.00(3) 2_765 2_765
C1 Re1 Re3 135.7(3) . .
Se3 Re1 Re3 58.41(3) . .
Se2 Re1 Re3 118.58(3) . .
Se4 Re1 Re3 118.43(3) . .
Se1 Re1 Re3 58.35(3) . .
Os3 Re1 Re3 90.11(2) 2_765 .
Re3 Re1 Re3 90.11(2) 2_765 .
C1 Re1 Os3 135.7(3) . .
Se3 Re1 Os3 58.41(3) . .
Se2 Re1 Os3 118.58(3) . .
Se4 Re1 Os3 118.43(3) . .
Se1 Re1 Os3 58.35(3) . .
Os3 Re1 Os3 90.11(2) 2_765 .
Re3 Re1 Os3 90.11(2) 2_765 .
Re3 Re1 Os3 0.00(3) . .
C1 Re1 Os2 135.0(3) . .
Se3 Re1 Os2 58.23(3) . .
Se2 Re1 Os2 118.67(3) . .
Se4 Re1 Os2 58.38(3) . .
Se1 Re1 Os2 118.40(3) . .
Os3 Re1 Os2 60.13(2) 2_765 .
Re3 Re1 Os2 60.13(2) 2_765 .
Re3 Re1 Os2 60.06(2) . .
Os3 Re1 Os2 60.06(2) . .
C1 Re1 Re2 135.0(3) . .
Se3 Re1 Re2 58.23(3) . .
Se2 Re1 Re2 118.67(3) . .
Se4 Re1 Re2 58.38(3) . .
Se1 Re1 Re2 118.40(3) . .
Os3 Re1 Re2 60.13(2) 2_765 .
Re3 Re1 Re2 60.13(2) 2_765 .
Re3 Re1 Re2 60.06(2) . .
Os3 Re1 Re2 60.06(2) . .
Os2 Re1 Re2 0.00(3) . .
C1 Re1 Re2 134.8(3) . 2_765
Se3 Re1 Re2 118.49(3) . 2_765
Se2 Re1 Re2 58.49(3) . 2_765
Se4 Re1 Re2 118.51(3) . 2_765
Se1 Re1 Re2 58.32(3) . 2_765
Os3 Re1 Re2 60.06(2) 2_765 2_765
Re3 Re1 Re2 60.06(2) 2_765 2_765
Re3 Re1 Re2 60.10(2) . 2_765
Os3 Re1 Re2 60.10(2) . 2_765
Os2 Re1 Re2 90.19(2) . 2_765
Re2 Re1 Re2 90.19(2) . 2_765
C2 Re2 Se3 91.4(3) . .
C2 Re2 Se4 91.8(3) . .
Se3 Re2 Se4 90.18(4) . .
C2 Re2 Se1 92.2(3) . 2_765
Se3 Re2 Se1 176.40(4) . 2_765
Se4 Re2 Se1 89.52(4) . 2_765
C2 Re2 Se2 91.8(3) . 2_765
Se3 Re2 Se2 89.87(4) . 2_765
Se4 Re2 Se2 176.36(4) . 2_765
Se1 Re2 Se2 90.20(4) 2_765 2_765
C2 Re2 Re1 134.8(3) . .
Se3 Re2 Re1 58.64(3) . .
Se4 Re2 Re1 58.67(3) . .
Se1 Re2 Re1 118.32(3) 2_765 .
Se2 Re2 Re1 118.46(3) 2_765 .
C2 Re2 Os1 134.8(3) . .
Se3 Re2 Os1 58.64(3) . .
Se4 Re2 Os1 58.67(3) . .
Se1 Re2 Os1 118.32(3) 2_765 .
Se2 Re2 Os1 118.46(3) 2_765 .
Re1 Re2 Os1 0.00(3) . .
C2 Re2 Os1 135.4(3) . 2_765
Se3 Re2 Os1 118.40(3) . 2_765
Se4 Re2 Os1 118.38(3) . 2_765
Se1 Re2 Os1 58.77(3) 2_765 2_765
Se2 Re2 Os1 58.55(3) 2_765 2_765
Re1 Re2 Os1 89.81(2) . 2_765
Os1 Re2 Os1 89.81(2) . 2_765
C2 Re2 Re1 135.4(3) . 2_765
Se3 Re2 Re1 118.40(3) . 2_765
Se4 Re2 Re1 118.38(3) . 2_765
Se1 Re2 Re1 58.77(3) 2_765 2_765
Se2 Re2 Re1 58.55(3) 2_765 2_765
Re1 Re2 Re1 89.81(2) . 2_765
Os1 Re2 Re1 89.81(2) . 2_765
Os1 Re2 Re1 0.00(3) 2_765 2_765
C2 Re2 Re3 134.8(3) . .
Se3 Re2 Re3 58.50(3) . .
Se4 Re2 Re3 118.61(3) . .
Se1 Re2 Re3 118.67(3) 2_765 .
Se2 Re2 Re3 58.52(3) 2_765 .
Re1 Re2 Re3 59.96(2) . .
Os1 Re2 Re3 59.96(2) . .
Os1 Re2 Re3 59.92(2) 2_765 .
Re1 Re2 Re3 59.92(2) 2_765 .
C2 Re2 Os3 134.8(3) . .
Se3 Re2 Os3 58.50(3) . .
Se4 Re2 Os3 118.61(3) . .
Se1 Re2 Os3 118.67(3) 2_765 .
Se2 Re2 Os3 58.52(3) 2_765 .
Re1 Re2 Os3 59.96(2) . .
Os1 Re2 Os3 59.96(2) . .
Os1 Re2 Os3 59.92(2) 2_765 .
Re1 Re2 Os3 59.92(2) 2_765 .
Re3 Re2 Os3 0.00(3) . .
C2 Re2 Re3 135.3(3) . 2_765
Se3 Re2 Re3 118.53(3) . 2_765
Se4 Re2 Re3 58.48(3) . 2_765
Se1 Re2 Re3 58.42(3) 2_765 2_765
Se2 Re2 Re3 118.46(3) 2_765 2_765
Re1 Re2 Re3 59.91(2) . 2_765
Os1 Re2 Re3 59.91(2) . 2_765
Os1 Re2 Re3 59.91(2) 2_765 2_765
Re1 Re2 Re3 59.91(2) 2_765 2_765
Re3 Re2 Re3 89.92(2) . 2_765
Os3 Re2 Re3 89.92(2) . 2_765
C3 Re3 Se3 92.1(3) . .
C3 Re3 Se1 91.4(4) . .
Se3 Re3 Se1 90.43(4) . .
C3 Re3 Se4 91.7(3) . 2_765
Se3 Re3 Se4 176.24(5) . 2_765
Se1 Re3 Se4 89.46(4) . 2_765
C3 Re3 Se2 92.1(4) . 2_765
Se3 Re3 Se2 89.70(4) . 2_765
Se1 Re3 Se2 176.44(4) . 2_765
Se4 Re3 Se2 90.18(4) 2_765 2_765
C3 Re3 Os1 135.2(3) . 2_765
Se3 Re3 Os1 118.27(3) . 2_765
Se1 Re3 Os1 118.37(3) . 2_765
Se4 Re3 Os1 58.66(3) 2_765 2_765
Se2 Re3 Os1 58.58(3) 2_765 2_765
C3 Re3 Re1 135.2(3) . 2_765
Se3 Re3 Re1 118.27(3) . 2_765
Se1 Re3 Re1 118.37(3) . 2_765
Se4 Re3 Re1 58.66(3) 2_765 2_765
Se2 Re3 Re1 58.58(3) 2_765 2_765
Os1 Re3 Re1 0.00(3) 2_765 2_765
C3 Re3 Os1 134.9(3) . .
Se3 Re3 Os1 58.57(3) . .
Se1 Re3 Os1 58.80(3) . .
Se4 Re3 Os1 118.36(3) 2_765 .
Se2 Re3 Os1 118.45(4) 2_765 .
Os1 Re3 Os1 89.89(2) 2_765 .
Re1 Re3 Os1 89.89(2) 2_765 .
C3 Re3 Re1 134.9(3) . .
Se3 Re3 Re1 58.57(3) . .
Se1 Re3 Re1 58.80(3) . .
Se4 Re3 Re1 118.36(3) 2_765 .
Se2 Re3 Re1 118.45(4) 2_765 .
Os1 Re3 Re1 89.89(2) 2_765 .
Re1 Re3 Re1 89.89(2) 2_765 .
Os1 Re3 Re1 0.00(3) . .
C3 Re3 Os2 135.3(3) . .
Se3 Re3 Os2 58.25(3) . .
Se1 Re3 Os2 118.76(4) . .
Se4 Re3 Os2 118.67(3) 2_765 .
Se2 Re3 Os2 58.49(3) 2_765 .
Os1 Re3 Os2 60.03(2) 2_765 .
Re1 Re3 Os2 60.03(2) 2_765 .
Os1 Re3 Os2 59.98(2) . .
Re1 Re3 Os2 59.98(2) . .
C3 Re3 Re2 135.3(3) . .
Se3 Re3 Re2 58.25(3) . .
Se1 Re3 Re2 118.76(4) . .
Se4 Re3 Re2 118.67(3) 2_765 .
Se2 Re3 Re2 58.49(3) 2_765 .
Os1 Re3 Re2 60.03(2) 2_765 .
Re1 Re3 Re2 60.03(2) 2_765 .
Os1 Re3 Re2 59.98(2) . .
Re1 Re3 Re2 59.98(2) . .
Os2 Re3 Re2 0.00(3) . .
C3 Re3 Os2 134.6(3) . 2_765
Se3 Re3 Os2 118.54(4) . 2_765
Se1 Re3 Os2 58.42(3) . 2_765
Se4 Re3 Os2 58.38(3) 2_765 2_765
Se2 Re3 Os2 118.54(3) 2_765 2_765
Os1 Re3 Os2 59.96(2) 2_765 2_765
Re1 Re3 Os2 59.96(2) 2_765 2_765
Os1 Re3 Os2 59.99(2) . 2_765
Re1 Re3 Os2 59.99(2) . 2_765
Os2 Re3 Os2 90.08(2) . 2_765
Re2 Re3 Os2 90.08(2) . 2_765
C4 Re4 Se6 91.9(4) . .
C4 Re4 Se8 91.6(3) . .
Se6 Re4 Se8 89.38(4) . .
C4 Re4 Se7 92.2(3) . .
Se6 Re4 Se7 90.15(4) . .
Se8 Re4 Se7 176.20(5) . .
C4 Re4 Se5 92.0(4) . .
Se6 Re4 Se5 176.15(4) . .
Se8 Re4 Se5 90.60(5) . .
Se7 Re4 Se5 89.62(5) . .
C4 Re4 Os5 135.1(4) . 2_676
Se6 Re4 Os5 118.83(3) . 2_676
Se8 Re4 Os5 118.52(3) . 2_676
Se7 Re4 Os5 58.60(3) . 2_676
Se5 Re4 Os5 57.96(3) . 2_676
C4 Re4 Re5 135.1(4) . 2_676
Se6 Re4 Re5 118.83(3) . 2_676
Se8 Re4 Re5 118.52(3) . 2_676
Se7 Re4 Re5 58.60(3) . 2_676
Se5 Re4 Re5 57.96(3) . 2_676
Os5 Re4 Re5 0.00(3) 2_676 2_676
C4 Re4 Os6 135.4(4) . 2_676
Se6 Re4 Os6 58.79(3) . 2_676
Se8 Re4 Os6 118.26(4) . 2_676
Se7 Re4 Os6 58.44(4) . 2_676
Se5 Re4 Os6 118.00(3) . 2_676
Os5 Re4 Os6 60.05(2) 2_676 2_676
Re5 Re4 Os6 60.05(2) 2_676 2_676
C4 Re4 Re6 135.4(4) . 2_676
Se6 Re4 Re6 58.79(3) . 2_676
Se8 Re4 Re6 118.26(4) . 2_676
Se7 Re4 Re6 58.44(4) . 2_676
Se5 Re4 Re6 118.00(3) . 2_676
Os5 Re4 Re6 60.05(2) 2_676 2_676
Re5 Re4 Re6 60.05(2) 2_676 2_676
Os6 Re4 Re6 0.00(3) 2_676 2_676
C4 Re4 Os5 135.1(4) . .
Se6 Re4 Os5 58.50(3) . .
Se8 Re4 Os5 58.50(3) . .
Se7 Re4 Os5 118.20(4) . .
Se5 Re4 Os5 118.40(4) . .
Os5 Re4 Os5 89.76(2) 2_676 .
Re5 Re4 Os5 89.76(2) 2_676 .
Os6 Re4 Os5 59.77(2) 2_676 .
Re6 Re4 Os5 59.77(2) 2_676 .
C4 Re4 Re5 135.1(4) . .
Se6 Re4 Re5 58.50(3) . .
Se8 Re4 Re5 58.50(3) . .
Se7 Re4 Re5 118.20(4) . .
Se5 Re4 Re5 118.40(4) . .
Os5 Re4 Re5 89.76(2) 2_676 .
Re5 Re4 Re5 89.76(2) 2_676 .
Os6 Re4 Re5 59.77(2) 2_676 .
Re6 Re4 Re5 59.77(2) 2_676 .
Os5 Re4 Re5 0.00(3) . .
C4 Re4 Os6 134.7(4) . .
Se6 Re4 Os6 118.43(4) . .
Se8 Re4 Os6 58.70(3) . .
Se7 Re4 Os6 118.42(3) . .
Se5 Re4 Os6 58.50(3) . .
Os5 Re4 Os6 59.84(2) 2_676 .
Re5 Re4 Os6 59.84(2) 2_676 .
Os6 Re4 Os6 89.89(2) 2_676 .
Re6 Re4 Os6 89.89(2) 2_676 .
Os5 Re4 Os6 59.94(2) . .
Re5 Re4 Os6 59.94(2) . .
C5 Re5 Se5 86.5(4) . 2_676
C5 Re5 Se6 91.8(4) . .
Se5 Re5 Se6 90.57(4) 2_676 .
C5 Re5 Se8 96.5(4) . .
Se5 Re5 Se8 176.92(5) 2_676 .
Se6 Re5 Se8 89.11(4) . .
C5 Re5 Se7 91.8(4) . 2_676
Se5 Re5 Se7 90.12(5) 2_676 2_676
Se6 Re5 Se7 176.36(5) . 2_676
Se8 Re5 Se7 90.01(5) . 2_676
C5 Re5 Os6 131.4(5) . 2_676
Se5 Re5 Os6 58.92(4) 2_676 2_676
Se6 Re5 Os6 58.81(3) . 2_676
Se8 Re5 Os6 118.45(4) . 2_676
Se7 Re5 Os6 118.74(3) 2_676 2_676
C5 Re5 Re6 131.4(5) . 2_676
Se5 Re5 Re6 58.92(4) 2_676 2_676
Se6 Re5 Re6 58.81(3) . 2_676
Se8 Re5 Re6 118.45(4) . 2_676
Se7 Re5 Re6 118.74(3) 2_676 2_676
Os6 Re5 Re6 0.00(3) 2_676 2_676
C5 Re5 Os4 131.3(4) . 2_676
Se5 Re5 Os4 58.86(3) 2_676 2_676
Se6 Re5 Os4 119.02(3) . 2_676
Se8 Re5 Os4 118.77(4) . 2_676
Se7 Re5 Os4 58.53(3) 2_676 2_676
Os6 Re5 Os4 60.23(2) 2_676 2_676
Re6 Re5 Os4 60.23(2) 2_676 2_676
C5 Re5 Re4 131.3(4) . 2_676
Se5 Re5 Re4 58.86(3) 2_676 2_676
Se6 Re5 Re4 119.02(3) . 2_676
Se8 Re5 Re4 118.77(4) . 2_676
Se7 Re5 Re4 58.53(3) 2_676 2_676
Os6 Re5 Re4 60.23(2) 2_676 2_676
Re6 Re5 Re4 60.23(2) 2_676 2_676
Os4 Re5 Re4 0.00(3) 2_676 2_676
C5 Re5 Re6 138.2(5) . .
Se5 Re5 Re6 118.94(3) 2_676 .
Se6 Re5 Re6 118.22(4) . .
Se8 Re5 Re6 58.70(3) . .
Se7 Re5 Re6 58.43(4) 2_676 .
Os6 Re5 Re6 90.14(2) 2_676 .
Re6 Re5 Re6 90.14(2) 2_676 .
Os4 Re5 Re6 60.08(2) 2_676 .
Re4 Re5 Re6 60.08(2) 2_676 .
C5 Re5 Os6 138.2(5) . .
Se5 Re5 Os6 118.94(3) 2_676 .
Se6 Re5 Os6 118.22(4) . .
Se8 Re5 Os6 58.70(3) . .
Se7 Re5 Os6 58.43(4) 2_676 .
Os6 Re5 Os6 90.14(2) 2_676 .
Re6 Re5 Os6 90.14(2) 2_676 .
Os4 Re5 Os6 60.08(2) 2_676 .
Re4 Re5 Os6 60.08(2) 2_676 .
Re6 Re5 Os6 0.00(3) . .
C5 Re5 Os4 138.2(4) . .
Se5 Re5 Os4 119.00(4) 2_676 .
Se6 Re5 Os4 58.18(3) . .
Se8 Re5 Os4 58.37(3) . .
Se7 Re5 Os4 118.46(4) 2_676 .
Os6 Re5 Os4 60.09(2) 2_676 .
Re6 Re5 Os4 60.09(2) 2_676 .
Os4 Re5 Os4 90.24(2) 2_676 .
Re4 Re5 Os4 90.24(2) 2_676 .
Re6 Re5 Os4 60.04(2) . .
Os6 Re5 Os4 60.04(2) . .
C6 Re6 Se7 92.9(4) . 2_676
C6 Re6 Se5 91.0(4) . .
Se7 Re6 Se5 176.08(5) 2_676 .
C6 Re6 Se6 92.4(3) . 2_676
Se7 Re6 Se6 89.74(4) 2_676 2_676
Se5 Re6 Se6 89.75(4) . 2_676
C6 Re6 Se8 91.9(3) . .
Se7 Re6 Se8 89.90(4) 2_676 .
Se5 Re6 Se8 90.32(4) . .
Se6 Re6 Se8 175.65(5) 2_676 .
C6 Re6 Os5 134.3(4) . 2_676
Se7 Re6 Os5 118.62(4) 2_676 2_676
Se5 Re6 Os5 57.98(3) . 2_676
Se6 Re6 Os5 58.41(3) 2_676 2_676
Se8 Re6 Os5 118.18(3) . 2_676
C6 Re6 Re5 134.3(4) . 2_676
Se7 Re6 Re5 118.62(4) 2_676 2_676
Se5 Re6 Re5 57.98(3) . 2_676
Se6 Re6 Re5 58.41(3) 2_676 2_676
Se8 Re6 Re5 118.18(3) . 2_676
Os5 Re6 Re5 0.00(3) 2_676 2_676
C6 Re6 Re5 135.8(4) . .
Se7 Re6 Re5 58.54(3) 2_676 .
Se5 Re6 Re5 118.46(4) . .
Se6 Re6 Re5 117.93(4) 2_676 .
Se8 Re6 Re5 58.39(3) . .
Os5 Re6 Re5 89.86(2) 2_676 .
Re5 Re6 Re5 89.86(2) 2_676 .
C6 Re6 Os5 135.8(4) . .
Se7 Re6 Os5 58.54(3) 2_676 .
Se5 Re6 Os5 118.46(4) . .
Se6 Re6 Os5 117.93(4) 2_676 .
Se8 Re6 Os5 58.39(3) . .
Os5 Re6 Os5 89.86(2) 2_676 .
Re5 Re6 Os5 89.86(2) 2_676 .
Re5 Re6 Os5 0.00(3) . .
C6 Re6 Re4 135.9(4) . 2_676
Se7 Re6 Re4 58.48(3) 2_676 2_676
Se5 Re6 Re4 118.12(4) . 2_676
Se6 Re6 Re4 58.08(3) 2_676 2_676
Se8 Re6 Re4 118.24(4) . 2_676
Os5 Re6 Re4 60.15(2) 2_676 2_676
Re5 Re6 Re4 60.15(2) 2_676 2_676
Re5 Re6 Re4 59.86(2) . 2_676
Os5 Re6 Re4 59.86(2) . 2_676
C6 Re6 Os4 135.9(4) . 2_676
Se7 Re6 Os4 58.48(3) 2_676 2_676
Se5 Re6 Os4 118.12(4) . 2_676
Se6 Re6 Os4 58.08(3) 2_676 2_676
Se8 Re6 Os4 118.24(4) . 2_676
Os5 Re6 Os4 60.15(2) 2_676 2_676
Re5 Re6 Os4 60.15(2) 2_676 2_676
Re5 Re6 Os4 59.86(2) . 2_676
Os5 Re6 Os4 59.86(2) . 2_676
Re4 Re6 Os4 0.00(3) 2_676 2_676
C6 Re6 Os4 134.0(4) . .
Se7 Re6 Os4 118.56(4) 2_676 .
Se5 Re6 Os4 58.47(3) . .
Se6 Re6 Os4 118.32(3) 2_676 .
Se8 Re6 Os4 58.27(3) . .
Os5 Re6 Os4 59.93(2) 2_676 .
Re5 Re6 Os4 59.93(2) 2_676 .
Re5 Re6 Os4 60.02(2) . .
Os5 Re6 Os4 60.02(2) . .
Re4 Re6 Os4 90.11(2) 2_676 .
Os4 Re6 Os4 90.11(2) 2_676 .
C1 Os1 Se3 92.6(3) . .
C1 Os1 Se2 91.2(3) . .
Se3 Os1 Se2 176.25(4) . .
C1 Os1 Se4 91.5(3) . .
Se3 Os1 Se4 89.76(4) . .
Se2 Os1 Se4 90.04(4) . .
C1 Os1 Se1 92.4(3) . .
Se3 Os1 Se1 90.06(4) . .
Se2 Os1 Se1 89.88(4) . .
Se4 Os1 Se1 176.09(4) . .
C1 Os1 Os3 134.2(3) . 2_765
Se3 Os1 Os3 118.35(3) . 2_765
Se2 Os1 Os3 58.55(3) . 2_765
Se4 Os1 Os3 58.47(3) . 2_765
Se1 Os1 Os3 118.36(3) . 2_765
C1 Os1 Re3 134.2(3) . 2_765
Se3 Os1 Re3 118.35(3) . 2_765
Se2 Os1 Re3 58.55(3) . 2_765
Se4 Os1 Re3 58.47(3) . 2_765
Se1 Os1 Re3 118.36(3) . 2_765
Os3 Os1 Re3 0.00(3) 2_765 2_765
C1 Os1 Re3 135.7(3) . .
Se3 Os1 Re3 58.41(3) . .
Se2 Os1 Re3 118.58(3) . .
Se4 Os1 Re3 118.43(3) . .
Se1 Os1 Re3 58.35(3) . .
Os3 Os1 Re3 90.11(2) 2_765 .
Re3 Os1 Re3 90.11(2) 2_765 .
C1 Os1 Os3 135.7(3) . .
Se3 Os1 Os3 58.41(3) . .
Se2 Os1 Os3 118.58(3) . .
Se4 Os1 Os3 118.43(3) . .
Se1 Os1 Os3 58.35(3) . .
Os3 Os1 Os3 90.11(2) 2_765 .
Re3 Os1 Os3 90.11(2) 2_765 .
Re3 Os1 Os3 0.00(3) . .
C1 Os1 Os2 135.0(3) . .
Se3 Os1 Os2 58.23(3) . .
Se2 Os1 Os2 118.67(3) . .
Se4 Os1 Os2 58.38(3) . .
Se1 Os1 Os2 118.40(3) . .
Os3 Os1 Os2 60.13(2) 2_765 .
Re3 Os1 Os2 60.13(2) 2_765 .
Re3 Os1 Os2 60.06(2) . .
Os3 Os1 Os2 60.06(2) . .
C1 Os1 Re2 135.0(3) . .
Se3 Os1 Re2 58.23(3) . .
Se2 Os1 Re2 118.67(3) . .
Se4 Os1 Re2 58.38(3) . .
Se1 Os1 Re2 118.40(3) . .
Os3 Os1 Re2 60.13(2) 2_765 .
Re3 Os1 Re2 60.13(2) 2_765 .
Re3 Os1 Re2 60.06(2) . .
Os3 Os1 Re2 60.06(2) . .
Os2 Os1 Re2 0.00(3) . .
C1 Os1 Re2 134.8(3) . 2_765
Se3 Os1 Re2 118.49(3) . 2_765
Se2 Os1 Re2 58.49(3) . 2_765
Se4 Os1 Re2 118.51(3) . 2_765
Se1 Os1 Re2 58.32(3) . 2_765
Os3 Os1 Re2 60.06(2) 2_765 2_765
Re3 Os1 Re2 60.06(2) 2_765 2_765
Re3 Os1 Re2 60.10(2) . 2_765
Os3 Os1 Re2 60.10(2) . 2_765
Os2 Os1 Re2 90.19(2) . 2_765
Re2 Os1 Re2 90.19(2) . 2_765
C2 Os2 Se3 91.4(3) . .
C2 Os2 Se4 91.8(3) . .
Se3 Os2 Se4 90.18(4) . .
C2 Os2 Se1 92.2(3) . 2_765
Se3 Os2 Se1 176.40(4) . 2_765
Se4 Os2 Se1 89.52(4) . 2_765
C2 Os2 Se2 91.8(3) . 2_765
Se3 Os2 Se2 89.87(4) . 2_765
Se4 Os2 Se2 176.36(4) . 2_765
Se1 Os2 Se2 90.20(4) 2_765 2_765
C2 Os2 Re1 134.8(3) . .
Se3 Os2 Re1 58.64(3) . .
Se4 Os2 Re1 58.67(3) . .
Se1 Os2 Re1 118.32(3) 2_765 .
Se2 Os2 Re1 118.46(3) 2_765 .
C2 Os2 Os1 134.8(3) . .
Se3 Os2 Os1 58.64(3) . .
Se4 Os2 Os1 58.67(3) . .
Se1 Os2 Os1 118.32(3) 2_765 .
Se2 Os2 Os1 118.46(3) 2_765 .
Re1 Os2 Os1 0.00(3) . .
C2 Os2 Os1 135.4(3) . 2_765
Se3 Os2 Os1 118.40(3) . 2_765
Se4 Os2 Os1 118.38(3) . 2_765
Se1 Os2 Os1 58.77(3) 2_765 2_765
Se2 Os2 Os1 58.55(3) 2_765 2_765
Re1 Os2 Os1 89.81(2) . 2_765
Os1 Os2 Os1 89.81(2) . 2_765
C2 Os2 Re1 135.4(3) . 2_765
Se3 Os2 Re1 118.40(3) . 2_765
Se4 Os2 Re1 118.38(3) . 2_765
Se1 Os2 Re1 58.77(3) 2_765 2_765
Se2 Os2 Re1 58.55(3) 2_765 2_765
Re1 Os2 Re1 89.81(2) . 2_765
Os1 Os2 Re1 89.81(2) . 2_765
Os1 Os2 Re1 0.00(3) 2_765 2_765
C2 Os2 Re3 134.8(3) . .
Se3 Os2 Re3 58.50(3) . .
Se4 Os2 Re3 118.61(3) . .
Se1 Os2 Re3 118.67(3) 2_765 .
Se2 Os2 Re3 58.52(3) 2_765 .
Re1 Os2 Re3 59.96(2) . .
Os1 Os2 Re3 59.96(2) . .
Os1 Os2 Re3 59.92(2) 2_765 .
Re1 Os2 Re3 59.92(2) 2_765 .
C2 Os2 Os3 134.8(3) . .
Se3 Os2 Os3 58.50(3) . .
Se4 Os2 Os3 118.61(3) . .
Se1 Os2 Os3 118.67(3) 2_765 .
Se2 Os2 Os3 58.52(3) 2_765 .
Re1 Os2 Os3 59.96(2) . .
Os1 Os2 Os3 59.96(2) . .
Os1 Os2 Os3 59.92(2) 2_765 .
Re1 Os2 Os3 59.92(2) 2_765 .
Re3 Os2 Os3 0.00(3) . .
C2 Os2 Re3 135.3(3) . 2_765
Se3 Os2 Re3 118.53(3) . 2_765
Se4 Os2 Re3 58.48(3) . 2_765
Se1 Os2 Re3 58.42(3) 2_765 2_765
Se2 Os2 Re3 118.46(3) 2_765 2_765
Re1 Os2 Re3 59.91(2) . 2_765
Os1 Os2 Re3 59.91(2) . 2_765
Os1 Os2 Re3 59.91(2) 2_765 2_765
Re1 Os2 Re3 59.91(2) 2_765 2_765
Re3 Os2 Re3 89.92(2) . 2_765
Os3 Os2 Re3 89.92(2) . 2_765
C3 Os3 Se3 92.1(3) . .
C3 Os3 Se1 91.4(4) . .
Se3 Os3 Se1 90.43(4) . .
C3 Os3 Se4 91.7(3) . 2_765
Se3 Os3 Se4 176.24(5) . 2_765
Se1 Os3 Se4 89.46(4) . 2_765
C3 Os3 Se2 92.1(4) . 2_765
Se3 Os3 Se2 89.70(4) . 2_765
Se1 Os3 Se2 176.44(4) . 2_765
Se4 Os3 Se2 90.18(4) 2_765 2_765
C3 Os3 Os1 135.2(3) . 2_765
Se3 Os3 Os1 118.27(3) . 2_765
Se1 Os3 Os1 118.37(3) . 2_765
Se4 Os3 Os1 58.66(3) 2_765 2_765
Se2 Os3 Os1 58.58(3) 2_765 2_765
C3 Os3 Re1 135.2(3) . 2_765
Se3 Os3 Re1 118.27(3) . 2_765
Se1 Os3 Re1 118.37(3) . 2_765
Se4 Os3 Re1 58.66(3) 2_765 2_765
Se2 Os3 Re1 58.58(3) 2_765 2_765
Os1 Os3 Re1 0.00(3) 2_765 2_765
C3 Os3 Os1 134.9(3) . .
Se3 Os3 Os1 58.57(3) . .
Se1 Os3 Os1 58.80(3) . .
Se4 Os3 Os1 118.36(3) 2_765 .
Se2 Os3 Os1 118.45(4) 2_765 .
Os1 Os3 Os1 89.89(2) 2_765 .
Re1 Os3 Os1 89.89(2) 2_765 .
C3 Os3 Re1 134.9(3) . .
Se3 Os3 Re1 58.57(3) . .
Se1 Os3 Re1 58.80(3) . .
Se4 Os3 Re1 118.36(3) 2_765 .
Se2 Os3 Re1 118.45(4) 2_765 .
Os1 Os3 Re1 89.89(2) 2_765 .
Re1 Os3 Re1 89.89(2) 2_765 .
Os1 Os3 Re1 0.00(3) . .
C3 Os3 Os2 135.3(3) . .
Se3 Os3 Os2 58.25(3) . .
Se1 Os3 Os2 118.76(4) . .
Se4 Os3 Os2 118.67(3) 2_765 .
Se2 Os3 Os2 58.49(3) 2_765 .
Os1 Os3 Os2 60.03(2) 2_765 .
Re1 Os3 Os2 60.03(2) 2_765 .
Os1 Os3 Os2 59.98(2) . .
Re1 Os3 Os2 59.98(2) . .
C3 Os3 Re2 135.3(3) . .
Se3 Os3 Re2 58.25(3) . .
Se1 Os3 Re2 118.76(4) . .
Se4 Os3 Re2 118.67(3) 2_765 .
Se2 Os3 Re2 58.49(3) 2_765 .
Os1 Os3 Re2 60.03(2) 2_765 .
Re1 Os3 Re2 60.03(2) 2_765 .
Os1 Os3 Re2 59.98(2) . .
Re1 Os3 Re2 59.98(2) . .
Os2 Os3 Re2 0.00(3) . .
C3 Os3 Os2 134.6(3) . 2_765
Se3 Os3 Os2 118.54(4) . 2_765
Se1 Os3 Os2 58.42(3) . 2_765
Se4 Os3 Os2 58.38(3) 2_765 2_765
Se2 Os3 Os2 118.54(3) 2_765 2_765
Os1 Os3 Os2 59.96(2) 2_765 2_765
Re1 Os3 Os2 59.96(2) 2_765 2_765
Os1 Os3 Os2 59.99(2) . 2_765
Re1 Os3 Os2 59.99(2) . 2_765
Os2 Os3 Os2 90.08(2) . 2_765
Re2 Os3 Os2 90.08(2) . 2_765
C4 Os4 Se6 91.9(4) . .
C4 Os4 Se8 91.6(3) . .
Se6 Os4 Se8 89.38(4) . .
C4 Os4 Se7 92.2(3) . .
Se6 Os4 Se7 90.15(4) . .
Se8 Os4 Se7 176.20(5) . .
C4 Os4 Se5 92.0(4) . .
Se6 Os4 Se5 176.15(4) . .
Se8 Os4 Se5 90.60(5) . .
Se7 Os4 Se5 89.62(5) . .
C4 Os4 Os5 135.1(4) . 2_676
Se6 Os4 Os5 118.83(3) . 2_676
Se8 Os4 Os5 118.52(3) . 2_676
Se7 Os4 Os5 58.60(3) . 2_676
Se5 Os4 Os5 57.96(3) . 2_676
C4 Os4 Re5 135.1(4) . 2_676
Se6 Os4 Re5 118.83(3) . 2_676
Se8 Os4 Re5 118.52(3) . 2_676
Se7 Os4 Re5 58.60(3) . 2_676
Se5 Os4 Re5 57.96(3) . 2_676
Os5 Os4 Re5 0.00(3) 2_676 2_676
C4 Os4 Os6 135.4(4) . 2_676
Se6 Os4 Os6 58.79(3) . 2_676
Se8 Os4 Os6 118.26(4) . 2_676
Se7 Os4 Os6 58.44(4) . 2_676
Se5 Os4 Os6 118.00(3) . 2_676
Os5 Os4 Os6 60.05(2) 2_676 2_676
Re5 Os4 Os6 60.05(2) 2_676 2_676
C4 Os4 Re6 135.4(4) . 2_676
Se6 Os4 Re6 58.79(3) . 2_676
Se8 Os4 Re6 118.26(4) . 2_676
Se7 Os4 Re6 58.44(4) . 2_676
Se5 Os4 Re6 118.00(3) . 2_676
Os5 Os4 Re6 60.05(2) 2_676 2_676
Re5 Os4 Re6 60.05(2) 2_676 2_676
Os6 Os4 Re6 0.00(3) 2_676 2_676
C4 Os4 Os5 135.1(4) . .
Se6 Os4 Os5 58.50(3) . .
Se8 Os4 Os5 58.50(3) . .
Se7 Os4 Os5 118.20(4) . .
Se5 Os4 Os5 118.40(4) . .
Os5 Os4 Os5 89.76(2) 2_676 .
Re5 Os4 Os5 89.76(2) 2_676 .
Os6 Os4 Os5 59.77(2) 2_676 .
Re6 Os4 Os5 59.77(2) 2_676 .
C4 Os4 Re5 135.1(4) . .
Se6 Os4 Re5 58.50(3) . .
Se8 Os4 Re5 58.50(3) . .
Se7 Os4 Re5 118.20(4) . .
Se5 Os4 Re5 118.40(4) . .
Os5 Os4 Re5 89.76(2) 2_676 .
Re5 Os4 Re5 89.76(2) 2_676 .
Os6 Os4 Re5 59.77(2) 2_676 .
Re6 Os4 Re5 59.77(2) 2_676 .
Os5 Os4 Re5 0.00(3) . .
C4 Os4 Os6 134.7(4) . .
Se6 Os4 Os6 118.43(4) . .
Se8 Os4 Os6 58.70(3) . .
Se7 Os4 Os6 118.42(3) . .
Se5 Os4 Os6 58.50(3) . .
Os5 Os4 Os6 59.84(2) 2_676 .
Re5 Os4 Os6 59.84(2) 2_676 .
Os6 Os4 Os6 89.89(2) 2_676 .
Re6 Os4 Os6 89.89(2) 2_676 .
Os5 Os4 Os6 59.94(2) . .
Re5 Os4 Os6 59.94(2) . .
C5 Os5 Se5 86.5(4) . 2_676
C5 Os5 Se6 91.8(4) . .
Se5 Os5 Se6 90.57(4) 2_676 .
C5 Os5 Se8 96.5(4) . .
Se5 Os5 Se8 176.92(5) 2_676 .
Se6 Os5 Se8 89.11(4) . .
C5 Os5 Se7 91.8(4) . 2_676
Se5 Os5 Se7 90.12(5) 2_676 2_676
Se6 Os5 Se7 176.36(5) . 2_676
Se8 Os5 Se7 90.01(5) . 2_676
C5 Os5 Os6 131.4(5) . 2_676
Se5 Os5 Os6 58.92(4) 2_676 2_676
Se6 Os5 Os6 58.81(3) . 2_676
Se8 Os5 Os6 118.45(4) . 2_676
Se7 Os5 Os6 118.74(3) 2_676 2_676
C5 Os5 Re6 131.4(5) . 2_676
Se5 Os5 Re6 58.92(4) 2_676 2_676
Se6 Os5 Re6 58.81(3) . 2_676
Se8 Os5 Re6 118.45(4) . 2_676
Se7 Os5 Re6 118.74(3) 2_676 2_676
Os6 Os5 Re6 0.00(3) 2_676 2_676
C5 Os5 Os4 131.3(4) . 2_676
Se5 Os5 Os4 58.86(3) 2_676 2_676
Se6 Os5 Os4 119.02(3) . 2_676
Se8 Os5 Os4 118.77(4) . 2_676
Se7 Os5 Os4 58.53(3) 2_676 2_676
Os6 Os5 Os4 60.23(2) 2_676 2_676
Re6 Os5 Os4 60.23(2) 2_676 2_676
C5 Os5 Re4 131.3(4) . 2_676
Se5 Os5 Re4 58.86(3) 2_676 2_676
Se6 Os5 Re4 119.02(3) . 2_676
Se8 Os5 Re4 118.77(4) . 2_676
Se7 Os5 Re4 58.53(3) 2_676 2_676
Os6 Os5 Re4 60.23(2) 2_676 2_676
Re6 Os5 Re4 60.23(2) 2_676 2_676
Os4 Os5 Re4 0.00(3) 2_676 2_676
C5 Os5 Re6 138.2(5) . .
Se5 Os5 Re6 118.94(3) 2_676 .
Se6 Os5 Re6 118.22(4) . .
Se8 Os5 Re6 58.70(3) . .
Se7 Os5 Re6 58.43(4) 2_676 .
Os6 Os5 Re6 90.14(2) 2_676 .
Re6 Os5 Re6 90.14(2) 2_676 .
Os4 Os5 Re6 60.08(2) 2_676 .
Re4 Os5 Re6 60.08(2) 2_676 .
C5 Os5 Os6 138.2(5) . .
Se5 Os5 Os6 118.94(3) 2_676 .
Se6 Os5 Os6 118.22(4) . .
Se8 Os5 Os6 58.70(3) . .
Se7 Os5 Os6 58.43(4) 2_676 .
Os6 Os5 Os6 90.14(2) 2_676 .
Re6 Os5 Os6 90.14(2) 2_676 .
Os4 Os5 Os6 60.08(2) 2_676 .
Re4 Os5 Os6 60.08(2) 2_676 .
Re6 Os5 Os6 0.00(3) . .
C5 Os5 Os4 138.2(4) . .
Se5 Os5 Os4 119.00(4) 2_676 .
Se6 Os5 Os4 58.18(3) . .
Se8 Os5 Os4 58.37(3) . .
Se7 Os5 Os4 118.46(4) 2_676 .
Os6 Os5 Os4 60.09(2) 2_676 .
Re6 Os5 Os4 60.09(2) 2_676 .
Os4 Os5 Os4 90.24(2) 2_676 .
Re4 Os5 Os4 90.24(2) 2_676 .
Re6 Os5 Os4 60.04(2) . .
Os6 Os5 Os4 60.04(2) . .
C6 Os6 Se7 92.9(4) . 2_676
C6 Os6 Se5 91.0(4) . .
Se7 Os6 Se5 176.08(5) 2_676 .
C6 Os6 Se6 92.4(3) . 2_676
Se7 Os6 Se6 89.74(4) 2_676 2_676
Se5 Os6 Se6 89.75(4) . 2_676
C6 Os6 Se8 91.9(3) . .
Se7 Os6 Se8 89.90(4) 2_676 .
Se5 Os6 Se8 90.32(4) . .
Se6 Os6 Se8 175.65(5) 2_676 .
C6 Os6 Os5 134.3(4) . 2_676
Se7 Os6 Os5 118.62(4) 2_676 2_676
Se5 Os6 Os5 57.98(3) . 2_676
Se6 Os6 Os5 58.41(3) 2_676 2_676
Se8 Os6 Os5 118.18(3) . 2_676
C6 Os6 Re5 134.3(4) . 2_676
Se7 Os6 Re5 118.62(4) 2_676 2_676
Se5 Os6 Re5 57.98(3) . 2_676
Se6 Os6 Re5 58.41(3) 2_676 2_676
Se8 Os6 Re5 118.18(3) . 2_676
Os5 Os6 Re5 0.00(3) 2_676 2_676
C6 Os6 Re5 135.8(4) . .
Se7 Os6 Re5 58.54(3) 2_676 .
Se5 Os6 Re5 118.46(4) . .
Se6 Os6 Re5 117.93(4) 2_676 .
Se8 Os6 Re5 58.39(3) . .
Os5 Os6 Re5 89.86(2) 2_676 .
Re5 Os6 Re5 89.86(2) 2_676 .
C6 Os6 Os5 135.8(4) . .
Se7 Os6 Os5 58.54(3) 2_676 .
Se5 Os6 Os5 118.46(4) . .
Se6 Os6 Os5 117.93(4) 2_676 .
Se8 Os6 Os5 58.39(3) . .
Os5 Os6 Os5 89.86(2) 2_676 .
Re5 Os6 Os5 89.86(2) 2_676 .
Re5 Os6 Os5 0.00(3) . .
C6 Os6 Re4 135.9(4) . 2_676
Se7 Os6 Re4 58.48(3) 2_676 2_676
Se5 Os6 Re4 118.12(4) . 2_676
Se6 Os6 Re4 58.08(3) 2_676 2_676
Se8 Os6 Re4 118.24(4) . 2_676
Os5 Os6 Re4 60.15(2) 2_676 2_676
Re5 Os6 Re4 60.15(2) 2_676 2_676
Re5 Os6 Re4 59.86(2) . 2_676
Os5 Os6 Re4 59.86(2) . 2_676
C6 Os6 Os4 135.9(4) . 2_676
Se7 Os6 Os4 58.48(3) 2_676 2_676
Se5 Os6 Os4 118.12(4) . 2_676
Se6 Os6 Os4 58.08(3) 2_676 2_676
Se8 Os6 Os4 118.24(4) . 2_676
Os5 Os6 Os4 60.15(2) 2_676 2_676
Re5 Os6 Os4 60.15(2) 2_676 2_676
Re5 Os6 Os4 59.86(2) . 2_676
Os5 Os6 Os4 59.86(2) . 2_676
Re4 Os6 Os4 0.00(3) 2_676 2_676
C6 Os6 Os4 134.0(4) . .
Se7 Os6 Os4 118.56(4) 2_676 .
Se5 Os6 Os4 58.47(3) . .
Se6 Os6 Os4 118.32(3) 2_676 .
Se8 Os6 Os4 58.27(3) . .
Os5 Os6 Os4 59.93(2) 2_676 .
Re5 Os6 Os4 59.93(2) 2_676 .
Re5 Os6 Os4 60.02(2) . .
Os5 Os6 Os4 60.02(2) . .
Re4 Os6 Os4 90.11(2) 2_676 .
Os4 Os6 Os4 90.11(2) 2_676 .
Os2 Se1 Re2 0.00(3) 2_765 2_765
Os2 Se1 Re3 63.16(3) 2_765 .
Re2 Se1 Re3 63.16(3) 2_765 .
Os2 Se1 Os3 63.16(3) 2_765 .
Re2 Se1 Os3 63.16(3) 2_765 .
Re3 Se1 Os3 0.00(3) . .
Os2 Se1 Re1 62.91(3) 2_765 .
Re2 Se1 Re1 62.91(3) 2_765 .
Re3 Se1 Re1 62.85(3) . .
Os3 Se1 Re1 62.85(3) . .
Os2 Se1 Os1 62.91(3) 2_765 .
Re2 Se1 Os1 62.91(3) 2_765 .
Re3 Se1 Os1 62.85(3) . .
Os3 Se1 Os1 62.85(3) . .
Re1 Se1 Os1 0.00(3) . .
Os2 Se2 Re2 0.00(3) 2_765 2_765
Os2 Se2 Os3 62.99(3) 2_765 2_765
Re2 Se2 Os3 62.99(3) 2_765 2_765
Os2 Se2 Re3 62.99(3) 2_765 2_765
Re2 Se2 Re3 62.99(3) 2_765 2_765
Os3 Se2 Re3 0.00(3) 2_765 2_765
Os2 Se2 Os1 62.96(3) 2_765 .
Re2 Se2 Os1 62.96(3) 2_765 .
Os3 Se2 Os1 62.87(3) 2_765 .
Re3 Se2 Os1 62.87(3) 2_765 .
Os2 Se2 Re1 62.96(3) 2_765 .
Re2 Se2 Re1 62.96(3) 2_765 .
Os3 Se2 Re1 62.87(3) 2_765 .
Re3 Se2 Re1 62.87(3) 2_765 .
Os1 Se2 Re1 0.00(3) . .
Os2 Se3 Re2 0.00(3) . .
Os2 Se3 Os3 63.25(3) . .
Re2 Se3 Os3 63.25(3) . .
Os2 Se3 Re3 63.25(3) . .
Re2 Se3 Re3 63.25(3) . .
Os3 Se3 Re3 0.00(3) . .
Os2 Se3 Os1 63.13(3) . .
Re2 Se3 Os1 63.13(3) . .
Os3 Se3 Os1 63.02(3) . .
Re3 Se3 Os1 63.02(3) . .
Os2 Se3 Re1 63.13(3) . .
Re2 Se3 Re1 63.13(3) . .
Os3 Se3 Re1 63.02(3) . .
Re3 Se3 Re1 63.02(3) . .
Os1 Se3 Re1 0.00(3) . .
Os2 Se4 Re2 0.00(3) . .
Os2 Se4 Os3 63.14(3) . 2_765
Re2 Se4 Os3 63.14(3) . 2_765
Os2 Se4 Re3 63.14(3) . 2_765
Re2 Se4 Re3 63.14(3) . 2_765
Os3 Se4 Re3 0.00(3) 2_765 2_765
Os2 Se4 Os1 62.95(3) . .
Re2 Se4 Os1 62.95(3) . .
Os3 Se4 Os1 62.87(3) 2_765 .
Re3 Se4 Os1 62.87(3) 2_765 .
Os2 Se4 Re1 62.95(3) . .
Re2 Se4 Re1 62.95(3) . .
Os3 Se4 Re1 62.87(3) 2_765 .
Re3 Se4 Re1 62.87(3) 2_765 .
Os1 Se4 Re1 0.00(3) . .
Os5 Se5 Re5 0.00(3) 2_676 2_676
Os5 Se5 Re4 63.18(4) 2_676 .
Re5 Se5 Re4 63.18(4) 2_676 .
Os5 Se5 Os4 63.18(4) 2_676 .
Re5 Se5 Os4 63.18(4) 2_676 .
Re4 Se5 Os4 0.00(3) . .
Os5 Se5 Os6 63.10(4) 2_676 .
Re5 Se5 Os6 63.10(4) 2_676 .
Re4 Se5 Os6 63.04(4) . .
Os4 Se5 Os6 63.04(4) . .
Os5 Se5 Re6 63.10(4) 2_676 .
Re5 Se5 Re6 63.10(4) 2_676 .
Re4 Se5 Re6 63.04(4) . .
Os4 Se5 Re6 63.04(4) . .
Os6 Se5 Re6 0.00(3) . .
Os4 Se6 Re4 0.00(3) . .
Os4 Se6 Os5 63.32(3) . .
Re4 Se6 Os5 63.32(3) . .
Os4 Se6 Re5 63.32(3) . .
Re4 Se6 Re5 63.32(3) . .
Os5 Se6 Re5 0.00(3) . .
Os4 Se6 Os6 63.13(3) . 2_676
Re4 Se6 Os6 63.13(3) . 2_676
Os5 Se6 Os6 62.78(3) . 2_676
Re5 Se6 Os6 62.78(3) . 2_676
Os4 Se6 Re6 63.13(3) . 2_676
Re4 Se6 Re6 63.13(3) . 2_676
Os5 Se6 Re6 62.78(3) . 2_676
Re5 Se6 Re6 62.78(3) . 2_676
Os6 Se6 Re6 0.00(3) 2_676 2_676
Os6 Se7 Re6 0.00(3) 2_676 2_676
Os6 Se7 Re4 63.08(3) 2_676 .
Re6 Se7 Re4 63.08(3) 2_676 .
Os6 Se7 Os4 63.08(3) 2_676 .
Re6 Se7 Os4 63.08(3) 2_676 .
Re4 Se7 Os4 0.00(3) . .
Os6 Se7 Re5 63.03(3) 2_676 2_676
Re6 Se7 Re5 63.03(3) 2_676 2_676
Re4 Se7 Re5 62.88(3) . 2_676
Os4 Se7 Re5 62.88(3) . 2_676
Os6 Se7 Os5 63.03(3) 2_676 2_676
Re6 Se7 Os5 63.03(3) 2_676 2_676
Re4 Se7 Os5 62.88(3) . 2_676
Os4 Se7 Os5 62.88(3) . 2_676
Re5 Se7 Os5 0.00(3) 2_676 2_676
Os4 Se8 Re4 0.00(3) . .
Os4 Se8 Os5 63.14(3) . .
Re4 Se8 Os5 63.14(3) . .
Os4 Se8 Re5 63.14(3) . .
Re4 Se8 Re5 63.14(3) . .
Os5 Se8 Re5 0.00(3) . .
Os4 Se8 Os6 63.03(3) . .
Re4 Se8 Os6 63.03(3) . .
Os5 Se8 Os6 62.91(3) . .
Re5 Se8 Os6 62.91(3) . .
Os4 Se8 Re6 63.03(3) . .
Re4 Se8 Re6 63.03(3) . .
Os5 Se8 Re6 62.91(3) . .
Re5 Se8 Re6 62.91(3) . .
Os6 Se8 Re6 0.00(3) . .
N1 C1 Re1 176.5(12) . .
N1 C1 Os1 176.5(12) . .
Re1 C1 Os1 0.00(4) . .
N2 C2 Re2 177.0(10) . .
N2 C2 Os2 177.0(10) . .
Re2 C2 Os2 0.00(4) . .
N3 C3 Re3 176.8(10) . .
N3 C3 Os3 176.8(10) . .
Re3 C3 Os3 0.00(4) . .
N4 C4 Re4 176.5(12) . .
N4 C4 Os4 176.5(12) . .
Re4 C4 Os4 0.00(4) . .
N5 C5 N5A 34.5(16) . .
N5 C5 Os5 163.3(21) . .
N5A C5 Os5 162.2(17) . .
N5 C5 Re5 163.3(21) . .
N5A C5 Re5 162.2(17) . .
Os5 C5 Re5 0.00(4) . .
N5A N5 C5 88.9(35) . .
N5 N5A C5 56.6(30) . .
N6 C6 Re6 176.3(12) . .
N6 C6 Os6 176.3(12) . .
Re6 C6 Os6 0.00(4) . .
C7 P1 C25 109.2(5) . .
C7 P1 C13 111.4(5) . .
C25 P1 C13 106.6(5) . .
C7 P1 C19 107.3(5) . .
C25 P1 C19 112.3(5) . .
C13 P1 C19 110.1(5) . .
C12 C7 C8 118.1(10) . .
C12 C7 P1 119.3(9) . .
C8 C7 P1 122.5(9) . .
C9 C8 C7 119.8(12) . .
C10 C9 C8 122.3(12) . .
C9 C10 C11 118.5(12) . .
C10 C11 C12 120.9(12) . .
C11 C12 C7 120.4(11) . .
C14 C13 C18 119.1(11) . .
C14 C13 P1 121.8(10) . .
C18 C13 P1 119.1(9) . .
C15 C14 C13 120.7(12) . .
C14 C15 C16 121.2(12) . .
C17 C16 C15 118.5(13) . .
C16 C17 C18 122.9(14) . .
C17 C18 C13 117.6(12) . .
C24 C19 C20 119.9(11) . .
C24 C19 P1 121.2(8) . .
C20 C19 P1 118.8(9) . .
C21 C20 C19 118.6(12) . .
C20 C21 C22 121.2(13) . .
C23 C22 C21 120.6(13) . .
C22 C23 C24 120.3(13) . .
C23 C24 C19 119.3(11) . .
C26 C25 C30 119.7(10) . .
C26 C25 P1 119.1(9) . .
C30 C25 P1 121.2(8) . .
C25 C26 C27 117.3(12) . .
C28 C27 C26 120.6(12) . .
C29 C28 C27 121.2(11) . .
C28 C29 C30 120.2(13) . .
C29 C30 C25 121.0(12) . .
C37 P2 C31 107.0(5) . .
C37 P2 C43 109.3(5) . .
C31 P2 C43 111.7(5) . .
C37 P2 C49 113.8(5) . .
C31 P2 C49 108.5(5) . .
C43 P2 C49 106.6(6) . .
C36 C31 C32 118.7(10) . .
C36 C31 P2 122.7(9) . .
C32 C31 P2 118.6(8) . .
C33 C32 C31 120.9(11) . .
C32 C33 C34 119.4(11) . .
C33 C34 C35 121.9(11) . .
C34 C35 C36 118.6(11) . .
C35 C36 C31 120.5(11) . .
C38 C37 C42 119.8(11) . .
C38 C37 P2 117.6(9) . .
C42 C37 P2 122.3(10) . .
C37 C38 C39 120.6(11) . .
C40 C39 C38 119.5(13) . .
C39 C40 C41 119.9(12) . .
C40 C41 C42 121.3(12) . .
C37 C42 C41 118.7(12) . .
C44 C43 C48 118.0(12) . .
C44 C43 P2 124.4(10) . .
C48 C43 P2 117.3(10) . .
C45 C44 C43 119.8(13) . .
C46 C45 C44 122.1(14) . .
C45 C46 C47 118.8(15) . .
C48 C47 C46 119.7(15) . .
C47 C48 C43 121.5(13) . .
C54 C49 C50 118.0(12) . .
C54 C49 P2 120.7(10) . .
C50 C49 P2 120.6(9) . .
C51 C50 C49 120.6(12) . .
C52 C51 C50 120.4(13) . .
C51 C52 C53 119.3(14) . .
C54 C53 C52 119.5(13) . .
C49 C54 C53 122.1(13) . .
C73 P3 C61 110.7(6) . .
C73 P3 C55 109.3(6) . .
C61 P3 C55 108.9(6) . .
C73 P3 C67 108.8(6) . .
C61 P3 C67 108.8(6) . .
C55 P3 C67 110.5(6) . .
C56 C55 C60 118.9(12) . .
C56 C55 P3 121.8(9) . .
C60 C55 P3 119.2(10) . .
C57 C56 C55 120.9(12) . .
C58 C57 C56 120.1(13) . .
C57 C58 C59 120.6(13) . .
C60 C59 C58 120.7(13) . .
C59 C60 C55 118.7(12) . .
C66 C61 C62 120.4(11) . .
C66 C61 P3 119.5(10) . .
C62 C61 P3 120.1(10) . .
C63 C62 C61 117.2(13) . .
C64 C63 C62 121.1(14) . .
C65 C64 C63 121.9(13) . .
C64 C65 C66 119.0(14) . .
C65 C66 C61 120.3(14) . .
C72 C67 C68 121.3(13) . .
C72 C67 P3 121.3(10) . .
C68 C67 P3 117.4(11) . .
C69 C68 C67 119.3(15) . .
C70 C69 C68 125.9(22) . .
C70 C69 C70A 15.1(20) . .
C68 C69 C70A 113.8(15) . .
C70A C70 C69 140.4(54) . .
C70A C70 C71 28.4(34) . .
C69 C70 C71 121.8(25) . .
C70 C70A C71 135.6(52) . .
C70 C70A C69 24.5(35) . .
C71 C70A C69 120.5(24) . .
C70A C71 C72 123.3(23) . .
C70A C71 C70 16.0(19) . .
C72 C71 C70 109.9(17) . .
C67 C72 C71 120.9(16) . .
C78 C73 C74 119.2(13) . .
C78 C73 P3 119.6(11) . .
C74 C73 P3 121.0(10) . .
C73 C74 C75 120.5(13) . .
C76 C75 C74 119.3(15) . .
C75 C76 C77 121.1(16) . .
C76 C77 C78 119.0(15) . .
C73 C78 C77 120.8(15) . .

loop_
_geom_bond_atom_site_label_1
_geom_bond_atom_site_label_2
_geom_bond_distance
_geom_bond_site_symmetry_2
Re1 C1 2.096(11) .
Re1 Se3 2.5144(13) .
Re1 Se2 2.5172(12) .
Re1 Se4 2.5192(13) .
Re1 Se1 2.5242(13) .
Re1 Os3 2.6251(6) 2_765
Re1 Re3 2.6251(6) 2_765
Re1 Re3 2.6260(7) .
Re1 Os3 2.6260(7) .
Re1 Os2 2.6267(6) .
Re1 Re2 2.6267(6) .
Re1 Re2 2.6280(6) 2_765
Re2 C2 2.101(13) .
Re2 Se3 2.5035(12) .
Re2 Se4 2.5116(13) .
Re2 Se1 2.5121(12) 2_765
Re2 Se2 2.5155(13) 2_765
Re2 Os1 2.6267(6) .
Re2 Os1 2.6280(6) 2_765
Re2 Re1 2.6280(6) 2_765
Re2 Re3 2.6289(7) .
Re2 Os3 2.6289(7) .
Re2 Re3 2.6310(6) 2_765
Re3 C3 2.091(13) .
Re3 Se3 2.5101(11) .
Re3 Se1 2.5122(13) .
Re3 Se4 2.5142(11) 2_765
Re3 Se2 2.5163(13) 2_765
Re3 Os1 2.6252(6) 2_765
Re3 Re1 2.6252(6) 2_765
Re3 Os1 2.6260(7) .
Re3 Os2 2.6289(7) .
Re3 Os2 2.6310(6) 2_765
Re4 C4 2.110(13) .
Re4 Se6 2.4997(14) .
Re4 Se8 2.5086(12) .
Re4 Se7 2.5118(12) .
Re4 Se5 2.5138(15) .
Re4 Os5 2.6210(6) 2_676
Re4 Re5 2.6210(6) 2_676
Re4 Os6 2.6270(7) 2_676
Re4 Re6 2.6270(7) 2_676
Re4 Os5 2.6284(7) .
Re4 Re5 2.6284(7) .
Re4 Os6 2.6288(7) .
Re5 C5 2.077(13) .
Re5 Se5 2.4897(14) 2_676
Re5 Se6 2.5081(13) .
Re5 Se8 2.5122(14) .
Re5 Se7 2.5136(13) 2_676
Re5 Os6 2.6186(6) 2_676
Re5 Re6 2.6186(6) 2_676
Re5 Os4 2.6210(6) 2_676
Re5 Re4 2.6210(6) 2_676
Re5 Re6 2.6261(7) .
Re5 Os6 2.6261(7) .
Re5 Os4 2.6284(7) .
Re6 C6 2.068(12) .
Re6 Se7 2.5105(14) 2_676
Re6 Se5 2.5147(15) .
Re6 Se6 2.5188(11) 2_676
Re6 Se8 2.5203(12) .
Re6 Os5 2.6185(6) 2_676
Re6 Re5 2.6185(6) 2_676
Re6 Os5 2.6261(7) .
Re6 Re4 2.6270(7) 2_676
Re6 Os4 2.6270(7) 2_676
Re6 Os4 2.6288(7) .
Os1 C1 2.096(11) .
Os1 Se3 2.5144(13) .
Os1 Se2 2.5172(12) .
Os1 Se4 2.5192(13) .
Os1 Se1 2.5242(13) .
Os1 Os3 2.6251(6) 2_765
Os1 Re3 2.6251(6) 2_765
Os1 Os3 2.6260(7) .
Os1 Os2 2.6267(6) .
Os1 Re2 2.6280(6) 2_765
Os2 C2 2.101(13) .
Os2 Se3 2.5035(12) .
Os2 Se4 2.5116(13) .
Os2 Se1 2.5121(12) 2_765
Os2 Se2 2.5155(13) 2_765
Os2 Os1 2.6280(6) 2_765
Os2 Re1 2.6280(6) 2_765
Os2 Os3 2.6289(7) .
Os2 Re3 2.6310(6) 2_765
Os3 C3 2.091(13) .
Os3 Se3 2.5101(11) .
Os3 Se1 2.5122(13) .
Os3 Se4 2.5142(11) 2_765
Os3 Se2 2.5163(13) 2_765
Os3 Os1 2.6252(6) 2_765
Os3 Re1 2.6252(6) 2_765
Os3 Os2 2.6310(6) 2_765
Os4 C4 2.110(13) .
Os4 Se6 2.4997(14) .
Os4 Se8 2.5086(12) .
Os4 Se7 2.5118(12) .
Os4 Se5 2.5138(15) .
Os4 Os5 2.6210(6) 2_676
Os4 Re5 2.6210(6) 2_676
Os4 Os6 2.6270(7) 2_676
Os4 Re6 2.6270(7) 2_676
Os4 Os5 2.6284(7) .
Os4 Os6 2.6288(7) .
Os5 C5 2.077(13) .
Os5 Se5 2.4897(14) 2_676
Os5 Se6 2.5081(13) .
Os5 Se8 2.5122(14) .
Os5 Se7 2.5136(13) 2_676
Os5 Os6 2.6186(6) 2_676
Os5 Re6 2.6186(6) 2_676
Os5 Os4 2.6210(6) 2_676
Os5 Re4 2.6210(6) 2_676
Os5 Os6 2.6261(7) .
Os6 C6 2.068(12) .
Os6 Se7 2.5105(14) 2_676
Os6 Se5 2.5147(15) .
Os6 Se6 2.5188(11) 2_676
Os6 Se8 2.5203(12) .
Os6 Os5 2.6185(6) 2_676
Os6 Re5 2.6185(6) 2_676
Os6 Re4 2.6270(7) 2_676
Os6 Os4 2.6270(7) 2_676
Se1 Os2 2.5120(12) 2_765
Se1 Re2 2.5120(12) 2_765
Se2 Os2 2.5155(13) 2_765
Se2 Re2 2.5155(13) 2_765
Se2 Os3 2.5163(13) 2_765
Se2 Re3 2.5163(13) 2_765
Se4 Os3 2.5142(11) 2_765
Se4 Re3 2.5142(11) 2_765
Se5 Os5 2.4897(14) 2_676
Se5 Re5 2.4897(14) 2_676
Se6 Os6 2.5189(11) 2_676
Se6 Re6 2.5189(11) 2_676
Se7 Os6 2.5105(14) 2_676
Se7 Re6 2.5105(14) 2_676
Se7 Re5 2.5135(13) 2_676
Se7 Os5 2.5135(13) 2_676
C1 N1 1.148(13) .
C2 N2 1.152(14) .
C3 N3 1.145(14) .
C4 N4 1.142(14) .
C5 N5 1.06(3) .
C5 N5A 1.27(3) .
N5 N5A 0.72(3) .
C6 N6 1.157(15) .
P1 C7 1.782(11) .
P1 C25 1.789(10) .
P1 C13 1.799(12) .
P1 C19 1.799(12) .
C7 C12 1.384(15) .
C7 C8 1.386(15) .
C8 C9 1.360(15) .
C9 C10 1.35(2) .
C10 C11 1.37(2) .
C11 C12 1.369(15) .
C13 C14 1.378(15) .
C13 C18 1.41(2) .
C14 C15 1.36(2) .
C15 C16 1.38(2) .
C16 C17 1.35(2) .
C17 C18 1.38(2) .
C19 C24 1.379(15) .
C19 C20 1.406(14) .
C20 C21 1.36(2) .
C21 C22 1.36(2) .
C22 C23 1.35(2) .
C23 C24 1.38(2) .
C25 C26 1.386(15) .
C25 C30 1.40(2) .
C26 C27 1.43(2) .
C27 C28 1.36(2) .
C28 C29 1.34(2) .
C29 C30 1.37(2) .
P2 C37 1.783(11) .
P2 C31 1.787(11) .
P2 C43 1.791(12) .
P2 C49 1.791(13) .
C31 C36 1.397(15) .
C31 C32 1.401(14) .
C32 C33 1.370(15) .
C33 C34 1.37(2) .
C34 C35 1.39(2) .
C35 C36 1.390(15) .
C37 C38 1.39(2) .
C37 C42 1.40(2) .
C38 C39 1.41(2) .
C39 C40 1.38(2) .
C40 C41 1.39(2) .
C41 C42 1.41(2) .
C43 C44 1.37(2) .
C43 C48 1.40(2) .
C44 C45 1.36(2) .
C45 C46 1.36(2) .
C46 C47 1.38(2) .
C47 C48 1.35(2) .
C49 C54 1.37(2) .
C49 C50 1.39(2) .
C50 C51 1.39(2) .
C51 C52 1.36(2) .
C52 C53 1.40(2) .
C53 C54 1.37(2) .
P3 C73 1.787(13) .
P3 C61 1.797(11) .
P3 C55 1.800(13) .
P3 C67 1.815(13) .
C55 C56 1.38(2) .
C55 C60 1.40(2) .
C56 C57 1.36(2) .
C57 C58 1.35(2) .
C58 C59 1.37(2) .
C59 C60 1.37(2) .
C61 C66 1.40(2) .
C61 C62 1.41(2) .
C62 C63 1.40(2) .
C63 C64 1.37(2) .
C64 C65 1.36(2) .
C65 C66 1.39(2) .
C67 C72 1.40(2) .
C67 C68 1.41(2) .
C68 C69 1.41(2) .
C69 C70 1.08(3) .
C69 C70A 1.67(3) .
C70 C70A 0.68(3) .
C70 C71 1.73(3) .
C70A C71 1.18(3) .
C71 C72 1.41(2) .
C73 C78 1.36(2) .
C73 C74 1.37(2) .
C74 C75 1.41(2) .
C75 C76 1.35(2) .
C76 C77 1.37(2) .
C77 C78 1.40(2) .
